data_1516280
loop_
_publ_author_name
'Heinl, Sebastian'
'Scheer, Manfred'

_publ_section_title
;
 Activation of group 15 based cage compounds by [CpBIGFe(CO)2] radicals
;
_journal_issue 8
_journal_name_full 'Chemical Science'
_journal_page_first 3221
_journal_paper_doi 10.1039/c4sc01213e
_journal_volume 5
_journal_year 2014
_chemical_compound_source 'see text'
_chemical_formula_moiety 'C114 H130 Fe2 O4 P4 Se3'
_chemical_formula_sum 'C114 H130 Fe2 O4 P4 Se3'
_chemical_formula_weight 2036.65
_chemical_name_systematic ?
_space_group_IT_number 2
_symmetry_cell_setting triclinic
_symmetry_Int_Tables_number 2
_symmetry_space_group_name_Hall '-P 1'
_symmetry_space_group_name_H-M 'P -1'
_atom_sites_solution_hydrogens geom
_atom_sites_solution_primary direct
_atom_sites_solution_secondary difmap
_cell_angle_alpha 77.294(3)
_cell_angle_beta 86.087(3)
_cell_angle_gamma 85.081(3)
_cell_formula_units_Z 2
_cell_length_a 13.6386(5)
_cell_length_b 16.2697(5)
_cell_length_c 23.7755(9)
_cell_measurement_reflns_used 6552
_cell_measurement_temperature 123.0(1)
_cell_measurement_theta_max 59.9780
_cell_measurement_theta_min 3.6970
_cell_volume 5120.9(3)
_computing_cell_refinement
;
CrysAlisPro, Agilent Technologies,
Version 1.171.37.12a (release 12-09-2013 CrysAlis171 .NET)
(compiled Sep 12 2013,13:51:24)
;
_computing_data_collection
;
CrysAlisPro, Agilent Technologies,
Version 1.171.37.12a (release 12-09-2013 CrysAlis171 .NET)
(compiled Sep 12 2013,13:51:24)
;
_computing_data_reduction
;
CrysAlisPro, Agilent Technologies,
Version 1.171.37.12a (release 12-09-2013 CrysAlis171 .NET)
(compiled Sep 12 2013,13:51:24)
;
_computing_molecular_graphics 'SXGRAPH (Farrugia, 1999)'
_computing_publication_material 'PLATON (Spek, 2003)'
_computing_structure_refinement 'SHELXL-97 (Sheldrick, 1997)'
_computing_structure_solution 'SIR-97 (Altomare, 1999)'
_diffrn_ambient_temperature 123.0(1)
_diffrn_detector_area_resol_mean 10.3546
_diffrn_measured_fraction_theta_full 0.943
_diffrn_measured_fraction_theta_max 0.943
_diffrn_measurement_device_type 'SuperNova,Single source at offset,Atlas'
_diffrn_measurement_method '\w scans'
_diffrn_radiation_monochromator mirror
_diffrn_radiation_probe x-ray
_diffrn_radiation_source 'SuperNova (Cu) X-ray Source'
_diffrn_radiation_type CuK\a
_diffrn_radiation_wavelength 1.54178
_diffrn_reflns_av_R_equivalents 0.0893
_diffrn_reflns_av_sigmaI/netI 0.1311
_diffrn_reflns_limit_h_max 15
_diffrn_reflns_limit_h_min -14
_diffrn_reflns_limit_k_max 14
_diffrn_reflns_limit_k_min -18
_diffrn_reflns_limit_l_max 27
_diffrn_reflns_limit_l_min -26
_diffrn_reflns_number 27777
_diffrn_reflns_reduction_process
;
;
_diffrn_reflns_theta_full 63.14
_diffrn_reflns_theta_max 63.14
_diffrn_reflns_theta_min 3.71
_exptl_absorpt_coefficient_mu 4.475
_exptl_absorpt_correction_T_max 0.895
_exptl_absorpt_correction_T_min 0.669
_exptl_absorpt_correction_type analytical
_exptl_absorpt_process_details
;
CrysAlisPro, Agilent Technologies,
Version 1.171.37.12a (release 12-09-2013 CrysAlis171 .NET)
(compiled Sep 12 2013,13:51:24)
Analytical numeric absorption correction using a multifaceted crystal
            model based on expressions derived by R.C. Clark & J.S. Reid.
(Clark, R. C. & Reid, J. S. (1995). Acta Cryst. A51, 887-897)
;
_exptl_crystal_colour black
_exptl_crystal_density_diffrn 1.321
_exptl_crystal_density_method 'Not Measured'
_exptl_crystal_description bar
_exptl_crystal_F_000 2120
_exptl_crystal_size_max 0.1470
_exptl_crystal_size_mid 0.0460
_exptl_crystal_size_min 0.0264
_refine_diff_density_max 1.153
_refine_diff_density_min -0.816
_refine_diff_density_rms 0.085
_refine_ls_extinction_method none
_refine_ls_goodness_of_fit_ref 0.887
_refine_ls_hydrogen_treatment constr
_refine_ls_matrix_type full
_refine_ls_number_parameters 1234
_refine_ls_number_reflns 15685
_refine_ls_number_restraints 263
_refine_ls_restrained_S_all 0.909
_refine_ls_R_factor_all 0.1485
_refine_ls_R_factor_gt 0.0701
_refine_ls_shift/su_max 0.000
_refine_ls_shift/su_mean 0.000
_refine_ls_structure_factor_coef Fsqd
_refine_ls_weighting_details 'calc w=1/[\s^2^(Fo^2^)+(0.1160P)^2^]         where P=(Fo^2^+2Fc^2^)/3'
_refine_ls_weighting_scheme calc
_refine_ls_wR_factor_gt 0.1808
_refine_ls_wR_factor_ref 0.2062
_reflns_number_gt 7181
_reflns_number_total 15685
_reflns_threshold_expression >2\s(i)
_cod_data_source_file c4sc01213e2.cif
_cod_data_source_block 1
_cod_depositor_comments
;
The following automatic conversions were performed:

'_symmetry_cell_setting' value 'Triclinic' changed to 'triclinic'
according to
/usr/data/users/saulius/crontab/automatic-downloads/rss-feeds/RSC/lib/dictionaries/cif_core.dic
dictionary named 'cif_core.dic' version 2.4.2 from 2011-04-26.

Automatic conversion script
Id: cif_fix_values 2281 2013-09-26 08:29:07Z andrius 

 Adding full bibliography for 1516277--1516281.cif.
;
_cod_database_code 1516280

loop_
_symmetry_equiv_pos_site_id
_symmetry_equiv_pos_as_xyz
1 x,y,z
2 -x,-y,-z

loop_
_atom_site_aniso_label
_atom_site_aniso_U_11
_atom_site_aniso_U_22
_atom_site_aniso_U_33
_atom_site_aniso_U_23
_atom_site_aniso_U_13
_atom_site_aniso_U_12
Se1 0.1156(10) 0.1066(8) 0.0694(6) -0.0421(6) -0.0292(6) 0.0300(7)
Se2A 0.116(5) 0.110(3) 0.109(4) -0.055(3) 0.050(3) -0.055(3)
Se2B 0.060(3) 0.246(8) 0.112(4) -0.127(5) 0.031(2) -0.073(4)
Se3 0.1137(9) 0.0679(6) 0.0545(5) -0.0173(4) -0.0120(5) 0.0100(6)
Fe1 0.0570(9) 0.0629(8) 0.0438(6) -0.0132(5) -0.0026(5) -0.0127(7)
Fe2 0.0501(8) 0.0480(6) 0.0332(5) -0.0087(5) -0.0001(5) -0.0078(6)
P1 0.0660(15) 0.0675(13) 0.0368(9) -0.0187(9) 0.0035(9) -0.0130(11)
P2 0.060(5) 0.168(9) 0.062(6) -0.027(5) 0.006(4) -0.024(5)
P2B 0.092(7) 0.020(2) 0.026(3) -0.0136(18) 0.006(3) -0.016(3)
P3 0.0648(15) 0.0563(12) 0.0450(10) -0.0192(9) 0.0072(9) -0.0127(11)
P4A 0.064(6) 0.114(9) 0.077(6) -0.025(5) -0.036(4) -0.001(6)
P4B 0.108(7) 0.111(8) 0.055(5) -0.049(6) -0.045(4) 0.085(6)
O1 0.091(5) 0.123(5) 0.060(3) -0.022(3) 0.005(3) -0.062(4)
O2 0.085(5) 0.137(6) 0.077(4) -0.055(4) -0.009(4) 0.018(5)
O3 0.094(5) 0.061(3) 0.051(3) -0.006(3) 0.016(3) -0.011(3)
O4 0.067(4) 0.087(4) 0.073(4) -0.044(3) -0.006(3) -0.006(4)
C1 0.047(5) 0.056(5) 0.043(4) -0.010(4) -0.007(3) -0.006(4)
C2 0.055(5) 0.060(5) 0.048(4) -0.015(4) -0.008(4) -0.007(4)
C3 0.053(5) 0.068(5) 0.043(4) -0.009(4) 0.001(3) -0.014(4)
C4 0.054(5) 0.055(5) 0.044(4) -0.010(3) -0.010(3) -0.012(4)
C5 0.059(5) 0.057(5) 0.032(3) -0.013(3) -0.006(3) -0.018(4)
C6 0.058(5) 0.054(5) 0.046(4) -0.017(4) 0.009(4) -0.009(4)
C7 0.084(6) 0.058(5) 0.040(4) -0.015(4) 0.006(4) -0.017(5)
C8 0.068(6) 0.073(6) 0.057(5) -0.030(4) -0.005(4) 0.000(5)
C9 0.083(7) 0.066(6) 0.053(5) -0.013(4) 0.012(4) -0.017(5)
C10 0.073(7) 0.085(7) 0.073(6) -0.047(5) 0.006(5) -0.013(5)
C11 0.070(6) 0.064(5) 0.070(5) -0.032(5) 0.018(5) -0.016(5)
C12 0.089(8) 0.080(6) 0.085(6) -0.038(5) 0.024(5) -0.035(6)
C13 0.064(7) 0.073(7) 0.131(8) -0.023(6) 0.000(6) -0.003(5)
C14 0.097(9) 0.085(8) 0.182(12) -0.039(8) 0.017(8) -0.013(7)
C15 0.181(10) 0.184(10) 0.218(10) -0.065(8) -0.007(8) 0.005(8)
C16 0.065(6) 0.069(5) 0.041(4) -0.022(4) 0.004(4) -0.013(5)
C17 0.085(7) 0.081(6) 0.045(4) -0.023(4) 0.008(4) 0.006(6)
C18 0.067(6) 0.072(5) 0.053(5) -0.017(4) -0.002(4) -0.005(5)
C19 0.091(7) 0.092(7) 0.053(5) -0.032(5) 0.013(5) 0.003(5)
C20 0.078(7) 0.103(7) 0.040(4) -0.017(4) 0.010(4) -0.022(6)
C21 0.064(6) 0.085(6) 0.063(6) -0.032(5) 0.009(4) -0.008(5)
C22 0.087(7) 0.105(7) 0.060(5) -0.037(5) 0.016(5) 0.009(6)
C23 0.079(7) 0.072(5) 0.061(5) -0.027(4) 0.018(4) -0.016(5)
C24 0.116(8) 0.077(6) 0.057(5) -0.028(4) 0.010(5) 0.004(6)
C25 0.126(10) 0.142(10) 0.094(7) -0.071(7) -0.009(7) 0.000(8)
C26 0.062(6) 0.070(6) 0.047(4) -0.015(4) 0.004(4) -0.002(5)
C27 0.070(7) 0.085(6) 0.049(4) 0.003(4) 0.007(4) -0.011(5)
C28 0.068(6) 0.068(5) 0.050(4) -0.003(4) 0.001(4) -0.010(5)
C29 0.089(8) 0.088(7) 0.074(6) 0.011(5) 0.015(5) 0.020(6)
C30 0.078(7) 0.074(6) 0.068(5) 0.005(5) 0.009(5) -0.015(6)
C31 0.083(8) 0.093(7) 0.078(6) 0.024(5) 0.019(6) -0.007(6)
C32 0.130(6) 0.117(6) 0.125(6) 0.005(5) 0.027(5) -0.015(5)
C33 0.129(6) 0.109(6) 0.118(5) -0.005(5) 0.024(5) -0.016(5)
C34 0.133(6) 0.113(6) 0.120(6) -0.011(5) 0.020(5) -0.012(5)
C35 0.141(7) 0.121(7) 0.126(6) -0.010(5) 0.020(6) -0.010(6)
C36 0.071(7) 0.055(5) 0.042(4) -0.009(3) 0.000(4) -0.017(5)
C37 0.084(8) 0.061(6) 0.045(4) -0.011(4) 0.005(4) -0.015(5)
C38 0.100(8) 0.059(6) 0.059(5) -0.018(4) -0.006(5) -0.013(6)
C39 0.085(7) 0.067(6) 0.067(5) -0.010(5) 0.015(5) 0.007(6)
C40 0.136(11) 0.076(7) 0.060(5) -0.025(5) 0.009(6) -0.027(8)
C41 0.133(11) 0.055(6) 0.078(6) -0.030(5) 0.026(7) 0.006(7)
C42 0.143(8) 0.092(7) 0.124(7) -0.028(6) 0.030(6) -0.002(6)
C43 0.125(8) 0.100(7) 0.115(7) -0.048(6) -0.021(6) 0.031(6)
C44 0.155(9) 0.122(8) 0.134(8) -0.011(7) 0.019(7) 0.022(7)
C45 0.125(7) 0.088(6) 0.087(6) -0.023(5) -0.039(5) 0.014(5)
C46 0.056(5) 0.055(4) 0.041(4) -0.019(3) -0.001(3) -0.009(4)
C47 0.059(5) 0.064(5) 0.047(4) -0.020(4) 0.001(4) -0.019(4)
C48 0.069(6) 0.068(5) 0.051(4) -0.028(4) 0.009(4) -0.023(5)
C49 0.072(6) 0.069(5) 0.046(4) -0.026(4) -0.007(4) -0.012(5)
C50 0.078(7) 0.066(5) 0.067(5) -0.025(4) 0.008(5) -0.026(5)
C51 0.078(6) 0.066(5) 0.057(5) -0.027(4) 0.018(4) -0.020(5)
C52 0.105(8) 0.082(6) 0.071(5) -0.034(5) 0.032(5) -0.033(6)
C53 0.072(6) 0.088(6) 0.055(5) -0.019(4) 0.013(4) -0.010(5)
C54 0.067(6) 0.087(6) 0.066(5) -0.020(5) 0.014(4) -0.016(5)
C55 0.096(8) 0.088(7) 0.098(7) 0.006(6) 0.019(6) -0.002(6)
C56 0.046(5) 0.041(4) 0.027(3) -0.009(3) 0.003(3) -0.002(3)
C57 0.044(5) 0.049(4) 0.028(3) -0.010(3) 0.003(3) -0.009(4)
C58 0.046(5) 0.041(4) 0.035(3) -0.009(3) -0.005(3) -0.010(3)
C59 0.048(5) 0.044(4) 0.032(3) -0.005(3) 0.002(3) -0.006(4)
C60 0.049(5) 0.042(4) 0.030(3) -0.012(3) 0.002(3) -0.008(3)
C61 0.055(5) 0.036(4) 0.037(3) -0.015(3) -0.004(3) -0.003(4)
C62 0.056(5) 0.068(5) 0.032(4) -0.024(3) 0.005(3) -0.016(4)
C63 0.049(5) 0.053(4) 0.040(4) -0.014(3) -0.004(3) -0.015(4)
C64 0.096(7) 0.084(6) 0.040(4) -0.025(4) -0.011(4) -0.017(5)
C65 0.059(6) 0.066(5) 0.060(5) -0.012(4) 0.001(4) -0.018(4)
C66 0.067(5) 0.095(6) 0.068(5) -0.032(4) -0.016(4) -0.029(5)
C67 0.104(7) 0.163(6) 0.112(6) -0.053(5) -0.034(6) -0.035(6)
C68 0.132(8) 0.161(7) 0.139(7) -0.016(5) -0.007(6) -0.040(5)
C69 0.144(8) 0.181(7) 0.138(7) -0.033(6) -0.040(6) -0.016(6)
C70 0.188(12) 0.177(9) 0.143(9) -0.006(8) -0.025(9) -0.020(8)
C71 0.055(5) 0.045(4) 0.026(3) -0.013(3) 0.000(3) -0.010(4)
C72 0.058(6) 0.051(4) 0.031(3) -0.015(3) 0.002(3) -0.019(4)
C73 0.051(5) 0.042(4) 0.042(4) -0.008(3) -0.004(3) -0.008(4)
C74 0.052(5) 0.055(5) 0.035(3) -0.013(3) -0.005(3) -0.003(4)
C75 0.056(6) 0.041(4) 0.040(4) -0.003(3) 0.000(3) -0.015(4)
C76 0.062(6) 0.046(4) 0.031(3) -0.013(3) -0.002(3) -0.010(4)
C77 0.074(6) 0.040(4) 0.037(4) -0.007(3) -0.010(3) -0.002(4)
C78 0.051(5) 0.039(4) 0.041(4) -0.011(3) -0.007(3) 0.000(3)
C79 0.071(6) 0.046(4) 0.047(4) -0.008(3) -0.015(4) 0.002(4)
C80 0.108(7) 0.057(5) 0.041(4) -0.006(3) -0.021(4) 0.007(5)
C81 0.056(5) 0.047(4) 0.032(3) -0.004(3) -0.004(3) -0.018(4)
C82 0.060(5) 0.050(5) 0.035(4) -0.003(3) -0.006(3) -0.022(4)
C83 0.054(6) 0.054(5) 0.046(4) -0.005(3) -0.010(4) -0.013(4)
C84 0.068(6) 0.040(4) 0.047(4) -0.006(3) -0.003(4) -0.010(4)
C85 0.053(5) 0.066(5) 0.055(4) -0.007(4) -0.016(4) -0.018(5)
C86 0.074(7) 0.046(5) 0.052(4) -0.009(4) -0.017(4) -0.011(5)
C87 0.088(6) 0.089(5) 0.136(6) -0.061(4) -0.048(5) 0.010(5)
C88 0.134(8) 0.136(7) 0.147(7) -0.063(4) 0.025(6) -0.037(6)
C89 0.169(9) 0.149(7) 0.153(7) -0.040(5) -0.017(7) -0.053(6)
C90 0.147(9) 0.129(7) 0.199(8) 0.001(6) 0.019(8) 0.006(6)
C91 0.052(5) 0.050(5) 0.035(4) 0.001(3) -0.006(3) -0.017(4)
C92 0.063(5) 0.048(4) 0.042(4) -0.007(3) -0.016(3) -0.010(4)
C93 0.068(6) 0.042(5) 0.056(4) -0.007(4) -0.007(4) 0.003(4)
C94 0.083(7) 0.068(6) 0.042(4) -0.002(4) -0.013(4) -0.028(5)
C95 0.071(6) 0.040(4) 0.076(6) 0.004(4) -0.022(5) 0.006(4)
C96 0.085(7) 0.058(5) 0.053(5) 0.010(4) -0.025(4) -0.016(5)
C97 0.111(7) 0.092(6) 0.089(6) -0.003(5) -0.048(5) -0.007(5)
C98 0.069(9) 0.087(9) 0.061(8) -0.012(7) -0.022(8) -0.008(8)
C99 0.081(9) 0.104(9) 0.078(8) -0.009(7) -0.018(7) -0.020(8)
C100 0.095(10) 0.112(11) 0.123(10) -0.006(8) -0.034(8) -0.010(8)
C101 0.049(5) 0.038(4) 0.036(3) -0.007(3) 0.000(3) -0.003(3)
C102 0.066(5) 0.045(4) 0.032(3) -0.011(3) 0.004(3) -0.011(4)
C103 0.059(5) 0.042(4) 0.033(3) -0.011(3) 0.000(3) -0.006(4)
C104 0.070(6) 0.040(4) 0.041(4) -0.014(3) -0.001(3) -0.009(4)
C105 0.065(5) 0.041(4) 0.033(3) -0.005(3) 0.001(3) -0.010(4)
C106 0.065(5) 0.047(4) 0.039(4) -0.010(3) 0.008(3) -0.013(4)
C107 0.087(6) 0.041(4) 0.044(4) -0.010(3) 0.010(4) -0.012(4)
C108 0.081(6) 0.047(4) 0.049(4) -0.008(3) 0.010(4) -0.018(4)
C109 0.103(7) 0.055(5) 0.043(4) -0.008(4) 0.015(4) -0.017(5)
C110 0.127(7) 0.084(6) 0.078(5) -0.020(5) 0.029(5) -0.039(5)
C111 0.068(6) 0.097(7) 0.040(4) -0.019(4) 0.007(4) -0.023(5)
C112 0.066(7) 0.109(8) 0.059(5) -0.036(5) 0.003(5) 0.002(6)
C113 0.068(6) 0.045(4) 0.057(5) -0.009(4) 0.008(4) -0.011(4)
C114 0.059(6) 0.089(6) 0.043(4) -0.014(4) -0.009(4) -0.031(5)
C97A 0.091(11) 0.099(11) 0.078(10) -0.029(8) -0.011(8) 0.017(8)
C97B 0.065(10) 0.071(9) 0.065(9) -0.016(7) -0.011(8) -0.015(8)
C97C 0.111(12) 0.102(11) 0.106(11) -0.025(9) 0.010(9) -0.027(9)
C32A 0.177(18) 0.178(18) 0.192(18) -0.026(10) -0.014(10) -0.020(10)
C32B 0.149(15) 0.146(15) 0.153(15) -0.021(10) -0.015(10) -0.024(10)
C32C 0.137(14) 0.134(14) 0.145(14) -0.018(10) -0.019(10) -0.019(10)
C70A 0.153(10) 0.197(12) 0.166(12) -0.032(9) -0.056(8) -0.022(8)

loop_
_atom_site_label
_atom_site_type_symbol
_atom_site_thermal_displace_type
_atom_site_fract_x
_atom_site_fract_y
_atom_site_fract_z
_atom_site_occupancy
_atom_site_U_iso_or_equiv
_atom_site_calc_flag
_atom_site_refinement_flags
_atom_site_disorder_assembly
_atom_site_disorder_group
Se1 Se Uani 0.94818(9) 0.14187(7) 0.76487(4) 1.000 0.0947(5) d . . .
Se2A Se Uani 0.9838(6) 0.3433(4) 0.7742(3) 0.500 0.107(2) d P . 1
Se2B Se Uani 0.9881(5) 0.3340(5) 0.7811(3) 0.500 0.124(3) d P . 2
Se3 Se Uani 0.84549(8) 0.21059(6) 0.88683(4) 1.000 0.0787(4) d . . .
Fe1 Fe Uani 0.81645(9) 0.24963(7) 0.63062(4) 1.000 0.0538(4) d . . .
Fe2 Fe Uani 0.74328(8) 0.43680(7) 0.87611(4) 1.000 0.0436(4) d . . .
P1 P Uani 0.81015(16) 0.22385(13) 0.73073(7) 1.000 0.0554(7) d . . .
P2 P Uani 0.8217(11) 0.3438(8) 0.7501(5) 0.500 0.096(4) d P . 1
P2B P Uani 0.8385(9) 0.3437(3) 0.7572(4) 0.500 0.044(3) d P . 2
P3 P Uani 0.74771(16) 0.32046(12) 0.83570(8) 1.000 0.0541(7) d . . .
P4A P Uani 0.9844(9) 0.2217(9) 0.8260(6) 0.500 0.083(4) d P . 1
P4B P Uani 0.9894(11) 0.1956(9) 0.8380(5) 0.500 0.090(4) d P . 2
O1 O Uani 0.9443(5) 0.3849(4) 0.6254(2) 1.000 0.088(3) d . . .
O2 O Uani 0.9815(5) 0.1228(5) 0.6296(3) 1.000 0.096(3) d . . .
O3 O Uani 0.7857(4) 0.5462(3) 0.7640(2) 1.000 0.070(2) d . . .
O4 O Uani 0.9477(5) 0.4089(4) 0.9022(2) 1.000 0.071(2) d . . .
C1 C Uani 0.7133(5) 0.1791(4) 0.6015(3) 1.000 0.048(3) d . . .
C2 C Uani 0.7635(6) 0.2319(5) 0.5519(3) 1.000 0.053(3) d . . .
C3 C Uani 0.7403(6) 0.3164(5) 0.5586(3) 1.000 0.055(3) d . . .
C4 C Uani 0.6781(5) 0.3167(5) 0.6105(3) 1.000 0.050(3) d . . .
C5 C Uani 0.6577(5) 0.2297(4) 0.6354(3) 1.000 0.048(3) d . . .
C6 C Uani 0.7148(6) 0.0857(4) 0.6102(3) 1.000 0.052(3) d . . .
C7 C Uani 0.7455(6) 0.0321(5) 0.6608(3) 1.000 0.060(3) d . . .
C8 C Uani 0.6842(6) 0.0487(5) 0.5670(3) 1.000 0.064(3) d . . .
C9 C Uani 0.7481(6) -0.0534(5) 0.6668(3) 1.000 0.067(3) d . . .
C10 C Uani 0.6870(6) -0.0363(6) 0.5742(4) 1.000 0.072(4) d . . .
C11 C Uani 0.7180(6) -0.0894(5) 0.6228(4) 1.000 0.066(3) d . . .
C12 C Uani 0.7288(7) -0.1847(5) 0.6288(4) 1.000 0.081(4) d . . .
C13 C Uani 0.8222(7) -0.2170(6) 0.6062(5) 1.000 0.090(4) d . . .
C14 C Uani 0.8335(9) -0.3119(6) 0.6103(6) 1.000 0.121(6) d . . .
C15 C Uani 0.9276(12) -0.3405(10) 0.5802(8) 1.000 0.192(6) d U . .
C16 C Uani 0.8157(6) 0.2040(5) 0.5021(3) 1.000 0.057(3) d . . .
C17 C Uani 0.8771(7) 0.1327(6) 0.5065(3) 1.000 0.070(3) d . . .
C18 C Uani 0.7950(6) 0.2493(5) 0.4468(3) 1.000 0.064(3) d . . .
C19 C Uani 0.9163(7) 0.1054(6) 0.4586(3) 1.000 0.078(4) d . . .
C20 C Uani 0.8378(7) 0.2198(6) 0.3983(3) 1.000 0.073(4) d . . .
C21 C Uani 0.8998(7) 0.1462(6) 0.4049(4) 1.000 0.069(3) d . . .
C22 C Uani 0.9392(7) 0.1155(6) 0.3516(3) 1.000 0.083(4) d . . .
C23 C Uani 0.8639(6) 0.0872(5) 0.3197(3) 1.000 0.069(3) d . . .
C24 C Uani 0.9049(7) 0.0496(6) 0.2685(3) 1.000 0.083(4) d . . .
C25 C Uani 0.8278(8) 0.0242(7) 0.2343(4) 1.000 0.114(5) d . . .
C26 C Uani 0.7641(7) 0.3985(5) 0.5175(3) 1.000 0.060(3) d . . .
C27 C Uani 0.6880(7) 0.4577(6) 0.5007(3) 1.000 0.071(3) d . . .
C28 C Uani 0.8594(7) 0.4171(5) 0.4978(3) 1.000 0.063(3) d . . .
C29 C Uani 0.7055(8) 0.5357(6) 0.4653(4) 1.000 0.091(4) d . . .
C30 C Uani 0.8761(7) 0.4951(6) 0.4612(3) 1.000 0.077(3) d . . .
C31 C Uani 0.8005(8) 0.5546(6) 0.4463(4) 1.000 0.092(4) d D B .
C32 C Uani 0.8172(10) 0.6431(7) 0.4085(5) 1.000 0.130(3) d DU . .
C33 C Uani 0.7984(17) 0.7101(8) 0.4340(8) 0.600 0.123(3) d DUP B 1
C34 C Uani 0.7992(17) 0.7948(10) 0.3989(8) 0.600 0.125(3) d DUP B 1
C35 C Uani 0.8103(17) 0.8605(11) 0.4360(9) 0.600 0.133(4) d DUP B 1
C36 C Uani 0.6257(7) 0.3946(5) 0.6259(3) 1.000 0.056(3) d . . .
C37 C Uani 0.5259(8) 0.4083(5) 0.6195(3) 1.000 0.063(4) d . . .
C38 C Uani 0.6779(8) 0.4559(5) 0.6399(3) 1.000 0.071(4) d . . .
C39 C Uani 0.4784(7) 0.4841(6) 0.6253(3) 1.000 0.075(3) d . . .
C40 C Uani 0.6303(10) 0.5291(7) 0.6474(4) 1.000 0.089(5) d . . .
C41 C Uani 0.5319(10) 0.5475(5) 0.6394(4) 1.000 0.089(5) d D . .
C42 C Uani 0.4781(9) 0.6278(5) 0.6466(4) 1.000 0.121(4) d DU . .
C43 C Uani 0.4627(8) 0.6882(6) 0.5916(4) 1.000 0.111(4) d DU . .
C44 C Uani 0.5317(9) 0.7013(7) 0.5411(4) 1.000 0.143(5) d DU . .
C45 C Uani 0.5133(8) 0.7602(6) 0.4860(4) 1.000 0.099(4) d DU . .
C46 C Uani 0.5847(5) 0.2037(4) 0.6833(3) 1.000 0.049(3) d . . .
C47 C Uani 0.5696(6) 0.2450(5) 0.7293(3) 1.000 0.055(3) d . . .
C48 C Uani 0.5218(6) 0.1415(5) 0.6818(3) 1.000 0.060(3) d . . .
C49 C Uani 0.4973(6) 0.2238(5) 0.7715(3) 1.000 0.060(3) d . . .
C50 C Uani 0.4487(6) 0.1215(5) 0.7240(3) 1.000 0.068(3) d . . .
C51 C Uani 0.4337(6) 0.1627(5) 0.7699(3) 1.000 0.065(3) d . . .
C52 C Uani 0.3498(7) 0.1441(5) 0.8145(4) 1.000 0.084(4) d . . .
C53 C Uani 0.3495(6) 0.0580(5) 0.8511(3) 1.000 0.072(3) d . . .
C54 C Uani 0.2658(6) 0.0455(5) 0.8968(3) 1.000 0.073(3) d . . .
C55 C Uani 0.2629(8) -0.0437(6) 0.9326(4) 1.000 0.099(4) d . . .
C56 C Uani 0.5882(5) 0.4463(4) 0.8935(2) 1.000 0.038(2) d . . .
C57 C Uani 0.6273(5) 0.5271(4) 0.8915(2) 1.000 0.040(2) d . . .
C58 C Uani 0.6978(5) 0.5151(4) 0.9344(2) 1.000 0.040(2) d . . .
C59 C Uani 0.6997(5) 0.4281(4) 0.9647(2) 1.000 0.042(2) d . . .
C60 C Uani 0.6305(5) 0.3868(4) 0.9408(2) 1.000 0.040(2) d . . .
C61 C Uani 0.5042(5) 0.4316(4) 0.8610(3) 1.000 0.042(2) d . . .
C62 C Uani 0.5080(5) 0.4454(4) 0.8012(3) 1.000 0.050(3) d . . .
C63 C Uani 0.4194(5) 0.4029(4) 0.8906(3) 1.000 0.046(3) d . . .
C64 C Uani 0.4264(7) 0.4299(5) 0.7742(3) 1.000 0.071(3) d . . .
C65 C Uani 0.3393(6) 0.3884(5) 0.8628(3) 1.000 0.061(3) d . . .
C66 C Uani 0.3431(6) 0.4010(6) 0.8043(4) 1.000 0.073(3) d DU . .
C67 C Uani 0.2596(8) 0.3753(7) 0.7762(4) 1.000 0.120(4) d DU . .
C68 C Uani 0.2302(9) 0.4373(7) 0.7256(5) 1.000 0.145(4) d DU . .
C69 C Uani 0.1817(10) 0.5137(9) 0.7404(6) 1.000 0.153(4) d DU . .
C70 C Uani 0.147(2) 0.5679(15) 0.6855(8) 0.550 0.173(6) d DUP . 1
C71 C Uani 0.5914(6) 0.6088(4) 0.8536(2) 1.000 0.041(2) d . . .
C72 C Uani 0.4913(6) 0.6274(4) 0.8466(2) 1.000 0.045(3) d . . .
C73 C Uani 0.6538(5) 0.6708(4) 0.8283(3) 1.000 0.045(3) d . . .
C74 C Uani 0.4560(6) 0.7060(4) 0.8156(3) 1.000 0.047(3) d . . .
C75 C Uani 0.6178(6) 0.7482(4) 0.7965(3) 1.000 0.046(3) d . . .
C76 C Uani 0.5193(6) 0.7665(4) 0.7890(3) 1.000 0.045(3) d . . .
C77 C Uani 0.4794(6) 0.8504(4) 0.7538(3) 1.000 0.050(3) d . . .
C78 C Uani 0.4559(5) 0.8478(4) 0.6927(3) 1.000 0.043(3) d . . .
C79 C Uani 0.4274(6) 0.9338(4) 0.6563(3) 1.000 0.055(3) d . . .
C80 C Uani 0.4041(7) 0.9314(5) 0.5945(3) 1.000 0.069(3) d . . .
C81 C Uani 0.7494(6) 0.5815(4) 0.9526(2) 1.000 0.045(2) d . . .
C82 C Uani 0.6928(6) 0.6538(4) 0.9631(3) 1.000 0.048(3) d . . .
C83 C Uani 0.8473(6) 0.5719(5) 0.9651(3) 1.000 0.051(3) d . . .
C84 C Uani 0.7358(6) 0.7117(4) 0.9864(3) 1.000 0.052(3) d . . .
C85 C Uani 0.8891(6) 0.6313(5) 0.9875(3) 1.000 0.058(3) d . . .
C86 C Uani 0.8339(7) 0.7030(5) 0.9991(3) 1.000 0.057(3) d D . .
C87 C Uani 0.8830(7) 0.7690(6) 1.0217(4) 1.000 0.098(3) d DU . .
C88 C Uani 0.9018(10) 0.8466(7) 0.9681(5) 1.000 0.134(4) d DU . .
C89 C Uani 0.9621(11) 0.9109(8) 0.9788(5) 1.000 0.153(4) d DU . .
C90 C Uani 0.9662(10) 0.9696(8) 0.9176(6) 1.000 0.166(5) d DU . .
C91 C Uani 0.7549(5) 0.3909(4) 1.0180(3) 1.000 0.046(3) d . . .
C92 C Uani 0.7453(5) 0.4315(4) 1.0632(3) 1.000 0.050(3) d . . .
C93 C Uani 0.8068(6) 0.3124(4) 1.0249(3) 1.000 0.056(3) d . . .
C94 C Uani 0.7879(6) 0.3948(5) 1.1156(3) 1.000 0.064(3) d . . .
C95 C Uani 0.8485(6) 0.2763(5) 1.0779(3) 1.000 0.065(3) d . . .
C96 C Uani 0.8383(7) 0.3176(5) 1.1228(3) 1.000 0.067(3) d D . .
C97 C Uani 0.8892(8) 0.2805(6) 1.1795(4) 1.000 0.098(4) d DU . .
C98 C Uani 0.9910(11) 0.3212(12) 1.1742(8) 0.550 0.072(5) d DUP . 1
C99 C Uani 1.0638(12) 0.2792(11) 1.2203(6) 0.550 0.088(5) d DUP . 1
C100 C Uani 1.1216(15) 0.2061(12) 1.2014(9) 0.550 0.112(6) d DUP . 1
C101 C Uani 0.5944(5) 0.3025(4) 0.9667(3) 1.000 0.041(2) d . . .
C102 C Uani 0.5676(5) 0.2462(4) 0.9341(3) 1.000 0.047(2) d . . .
C103 C Uani 0.5748(5) 0.2814(4) 1.0259(2) 1.000 0.044(2) d . . .
C104 C Uani 0.5212(5) 0.1757(4) 0.9598(3) 1.000 0.049(3) d . . .
C105 C Uani 0.5274(5) 0.2096(4) 1.0517(3) 1.000 0.047(2) d . . .
C106 C Uani 0.4992(6) 0.1547(4) 1.0196(3) 1.000 0.050(3) d . . .
C107 C Uani 0.4444(6) 0.0777(4) 1.0456(3) 1.000 0.057(3) d . . .
C108 C Uani 0.3970(6) 0.0743(4) 1.1054(3) 1.000 0.059(3) d . . .
C109 C Uani 0.3424(7) -0.0061(5) 1.1281(3) 1.000 0.068(3) d . . .
C110 C Uani 0.3006(8) -0.0113(6) 1.1877(4) 1.000 0.096(3) d U . .
C111 C Uani 0.8946(7) 0.3301(6) 0.6289(3) 1.000 0.067(3) d . . .
C112 C Uani 0.9163(8) 0.1725(7) 0.6313(3) 1.000 0.076(4) d . . .
C113 C Uani 0.7676(6) 0.5007(5) 0.8070(3) 1.000 0.057(3) d . . .
C114 C Uani 0.8691(7) 0.4170(5) 0.8910(3) 1.000 0.062(3) d . . .
C97A C Uani 0.9527(12) 0.3329(13) 1.2054(9) 0.450 0.089(6) d DUP . 2
C97B C Uani 1.0445(15) 0.3259(13) 1.1647(8) 0.450 0.066(5) d DUP . 2
C97C C Uani 1.0932(18) 0.2383(13) 1.1715(11) 0.450 0.106(7) d DUP . 2
C32A C Uani 0.752(2) 0.7085(14) 0.3859(17) 0.400 0.184(10) d DUP B 2
C32B C Uani 0.786(3) 0.7862(16) 0.3525(13) 0.400 0.150(9) d DUP B 2
C32C C Uani 0.758(3) 0.8534(17) 0.3903(14) 0.400 0.139(8) d DUP B 2
C70A C Uani 0.0949(18) 0.528(2) 0.7034(13) 0.450 0.170(7) d DUP . 2
H7 H Uiso 0.76440 0.05460 0.69080 1.000 0.0720 c R . .
H8 H Uiso 0.66170 0.08300 0.53300 1.000 0.0770 c R . .
H9 H Uiso 0.77020 -0.08850 0.70060 1.000 0.0810 c R . .
H10X H Uiso 1.16520 0.17830 1.23090 0.550 0.1670 c RP . 1
H10Y H Uiso 1.15930 0.22640 1.16630 0.550 0.1670 c RP . 1
H10Z H Uiso 1.07700 0.16680 1.19500 0.550 0.1670 c RP . 1
H11A H Uiso 0.26740 -0.06240 1.20020 1.000 0.1440 c R . .
H11B H Uiso 0.25460 0.03650 1.18870 1.000 0.1440 c R . .
H11C H Uiso 0.35270 -0.01140 1.21290 1.000 0.1440 c R . .
H12A H Uiso 0.72040 -0.21140 0.66940 1.000 0.0970 c R . .
H12B H Uiso 0.67610 -0.20090 0.60900 1.000 0.0970 c R . .
H13A H Uiso 0.87450 -0.20190 0.62680 1.000 0.1080 c R . .
H13B H Uiso 0.83120 -0.18890 0.56600 1.000 0.1080 c R . .
H14A H Uiso 0.83260 -0.34050 0.65070 1.000 0.1450 c R . .
H14B H Uiso 0.77760 -0.32850 0.59330 1.000 0.1450 c R . .
H15A H Uiso 0.93020 -0.40060 0.58360 1.000 0.2880 c R . .
H15B H Uiso 0.98330 -0.32630 0.59780 1.000 0.2880 c R . .
H15C H Uiso 0.92880 -0.31280 0.54010 1.000 0.2880 c R . .
H17 H Uiso 0.89300 0.10180 0.54290 1.000 0.0840 c R . .
H18 H Uiso 0.75360 0.29850 0.44180 1.000 0.0760 c R . .
H19 H Uiso 0.95660 0.05560 0.46410 1.000 0.0930 c R . .
H20 H Uiso 0.82410 0.25010 0.36130 1.000 0.0880 c R . .
H22A H Uiso 0.97200 0.16080 0.32580 1.000 0.0990 c R . .
H22B H Uiso 0.98830 0.06900 0.36290 1.000 0.0990 c R . .
H23A H Uiso 0.81780 0.13490 0.30570 1.000 0.0830 c R . .
H23B H Uiso 0.82750 0.04510 0.34640 1.000 0.0830 c R . .
H24A H Uiso 0.94380 0.09070 0.24270 1.000 0.0990 c R . .
H24B H Uiso 0.94880 0.00030 0.28270 1.000 0.0990 c R . .
H25A H Uiso 0.85940 0.00100 0.20330 1.000 0.1710 c R . .
H25B H Uiso 0.78530 0.07280 0.21880 1.000 0.1710 c R . .
H25C H Uiso 0.78970 -0.01750 0.25910 1.000 0.1710 c R . .
H27 H Uiso 0.62380 0.44540 0.51320 1.000 0.0850 c R . .
H28 H Uiso 0.91200 0.37790 0.50880 1.000 0.0770 c R . .
H29 H Uiso 0.65310 0.57520 0.45440 1.000 0.1090 c R . .
H30 H Uiso 0.93980 0.50660 0.44680 1.000 0.0920 c R . .
H32K H Uiso 0.88540 0.64290 0.39380 0.600 0.1560 c RP A 1
H32L H Uiso 0.77640 0.65190 0.37560 0.600 0.1560 c RP A 1
H33A H Uiso 0.84610 0.70500 0.46320 0.600 0.1470 c RP B 1
H33B H Uiso 0.73410 0.70470 0.45400 0.600 0.1470 c RP B 1
H34A H Uiso 0.73830 0.80880 0.37880 0.600 0.1500 c RP B 1
H34B H Uiso 0.85340 0.79720 0.37010 0.600 0.1500 c RP B 1
H35A H Uiso 0.80970 0.91610 0.41160 0.600 0.1990 c RP B 1
H35B H Uiso 0.87150 0.84780 0.45490 0.600 0.1990 c RP B 1
H35C H Uiso 0.75660 0.85840 0.46450 0.600 0.1990 c RP B 1
H37 H Uiso 0.49060 0.36640 0.61110 1.000 0.0760 c R . .
H38 H Uiso 0.74550 0.44670 0.64400 1.000 0.0860 c R . .
H39 H Uiso 0.41110 0.49400 0.62000 1.000 0.0900 c R . .
H40 H Uiso 0.66590 0.56870 0.65850 1.000 0.1070 c R . .
H42A H Uiso 0.41450 0.61570 0.66620 1.000 0.1450 c R . .
H42B H Uiso 0.51480 0.65350 0.67090 1.000 0.1450 c R . .
H43A H Uiso 0.40180 0.67470 0.57800 1.000 0.1330 c R . .
H43B H Uiso 0.44930 0.74300 0.60130 1.000 0.1330 c R . .
H44A H Uiso 0.54700 0.64620 0.53200 1.000 0.1710 c R . .
H44B H Uiso 0.59200 0.71690 0.55420 1.000 0.1710 c R . .
H45A H Uiso 0.56990 0.75780 0.45990 1.000 0.1480 c R . .
H45B H Uiso 0.50120 0.81660 0.49230 1.000 0.1480 c R . .
H45C H Uiso 0.45690 0.74490 0.46970 1.000 0.1480 c R . .
H47 H Uiso 0.60960 0.28770 0.73130 1.000 0.0660 c R . .
H48 H Uiso 0.52940 0.11290 0.65180 1.000 0.0720 c R . .
H49 H Uiso 0.49060 0.25130 0.80210 1.000 0.0710 c R . .
H50 H Uiso 0.40790 0.07940 0.72190 1.000 0.0810 c R . .
H52A H Uiso 0.34920 0.18360 0.83970 1.000 0.1000 c R . .
H52B H Uiso 0.28870 0.15580 0.79460 1.000 0.1000 c R . .
H53A H Uiso 0.41140 0.04470 0.87000 1.000 0.0860 c R . .
H53B H Uiso 0.34580 0.01820 0.82650 1.000 0.0860 c R . .
H54A H Uiso 0.27110 0.08360 0.92240 1.000 0.0880 c R . .
H54B H Uiso 0.20390 0.06110 0.87800 1.000 0.0880 c R . .
H55A H Uiso 0.20850 -0.04630 0.96060 1.000 0.1490 c R . .
H55B H Uiso 0.32330 -0.05950 0.95210 1.000 0.1490 c R . .
H55C H Uiso 0.25520 -0.08180 0.90790 1.000 0.1490 c R . .
H62 H Uiso 0.56410 0.46480 0.77960 1.000 0.0600 c R . .
H63 H Uiso 0.41600 0.39300 0.93070 1.000 0.0550 c R . .
H64 H Uiso 0.42880 0.43950 0.73410 1.000 0.0850 c R . .
H65 H Uiso 0.28260 0.37000 0.88420 1.000 0.0730 c R . .
H67A H Uiso 0.27880 0.32190 0.76530 1.000 0.1440 c R . .
H67B H Uiso 0.20370 0.36690 0.80380 1.000 0.1440 c R . .
H68A H Uiso 0.18560 0.41290 0.70470 1.000 0.1740 c R . .
H68B H Uiso 0.28790 0.45190 0.70030 1.000 0.1740 c R . .
H69K H Uiso 0.22760 0.54250 0.75730 0.550 0.1840 c RP . 1
H69L H Uiso 0.12650 0.49990 0.76790 0.550 0.1840 c RP . 1
H70A H Uiso 0.11310 0.61880 0.69310 0.550 0.2590 c RP . 1
H70B H Uiso 0.10310 0.53800 0.66880 0.550 0.2590 c RP . 1
H70C H Uiso 0.20260 0.58190 0.65910 0.550 0.2590 c RP . 1
H72 H Uiso 0.44730 0.58700 0.86290 1.000 0.0540 c R . .
H73 H Uiso 0.72130 0.66040 0.83280 1.000 0.0540 c R . .
H74 H Uiso 0.38840 0.71800 0.81270 1.000 0.0560 c R . .
H75 H Uiso 0.66170 0.78840 0.77980 1.000 0.0550 c R . .
H77A H Uiso 0.52740 0.89180 0.75190 1.000 0.0610 c R . .
H77B H Uiso 0.41990 0.86930 0.77350 1.000 0.0610 c R . .
H78A H Uiso 0.51310 0.82290 0.67420 1.000 0.0520 c R . .
H78B H Uiso 0.40230 0.81160 0.69440 1.000 0.0520 c R . .
H79A H Uiso 0.48090 0.97000 0.65480 1.000 0.0660 c R . .
H79B H Uiso 0.37010 0.95850 0.67470 1.000 0.0660 c R . .
H80A H Uiso 0.38620 0.98770 0.57360 1.000 0.1040 c R . .
H80B H Uiso 0.35050 0.89650 0.59560 1.000 0.1040 c R . .
H80C H Uiso 0.46120 0.90860 0.57560 1.000 0.1040 c R . .
H82 H Uiso 0.62670 0.66230 0.95440 1.000 0.0580 c R . .
H83 H Uiso 0.88590 0.52470 0.95850 1.000 0.0620 c R . .
H84 H Uiso 0.69710 0.75840 0.99370 1.000 0.0620 c R . .
H85 H Uiso 0.95570 0.62360 0.99520 1.000 0.0690 c R . .
H87A H Uiso 0.94500 0.74510 1.03820 1.000 0.1170 c R . .
H87B H Uiso 0.84070 0.78820 1.05150 1.000 0.1170 c R . .
H88A H Uiso 0.93300 0.82400 0.93620 1.000 0.1610 c R . .
H88B H Uiso 0.83830 0.87380 0.95580 1.000 0.1610 c R . .
H89A H Uiso 1.02710 0.88730 0.99060 1.000 0.1830 c R . .
H89B H Uiso 0.93080 0.94000 1.00750 1.000 0.1830 c R . .
H90A H Uiso 1.00840 1.01410 0.91710 1.000 0.2490 c R . .
H90B H Uiso 0.90110 0.99360 0.90800 1.000 0.2490 c R . .
H90C H Uiso 0.99170 0.93740 0.88980 1.000 0.2490 c R . .
H92 H Uiso 0.71020 0.48390 1.05890 1.000 0.0600 c R . .
H93 H Uiso 0.81380 0.28410 0.99470 1.000 0.0670 c R . .
H94 H Uiso 0.78170 0.42330 1.14570 1.000 0.0770 c R . .
H95 H Uiso 0.88350 0.22380 1.08270 1.000 0.0780 c R . .
H97K H Uiso 0.89950 0.21950 1.18510 0.550 0.1170 c RP . 1
H97L H Uiso 0.84910 0.29390 1.21200 0.550 0.1170 c RP . 1
H98A H Uiso 1.02200 0.31940 1.13650 0.550 0.0860 c RP . 1
H98B H Uiso 0.97840 0.38020 1.17600 0.550 0.0860 c RP . 1
H99A H Uiso 1.10840 0.32000 1.22560 0.550 0.1060 c RP . 1
H99B H Uiso 1.02820 0.25940 1.25680 0.550 0.1060 c RP . 1
H102 H Uiso 0.58180 0.25740 0.89440 1.000 0.0570 c R . .
H103 H Uiso 0.59400 0.31620 1.04880 1.000 0.0530 c R . .
H104 H Uiso 0.50340 0.14020 0.93700 1.000 0.0590 c R . .
H105 H Uiso 0.51420 0.19790 1.09150 1.000 0.0560 c R . .
H10 H Uiso 0.66680 -0.05890 0.54460 1.000 0.0870 c R . .
H10A H Uiso 0.48990 0.02820 1.04700 1.000 0.0690 c R . .
H10B H Uiso 0.39340 0.07410 1.01990 1.000 0.0690 c R . .
H10C H Uiso 0.35080 0.12330 1.10450 1.000 0.0710 c R . .
H10D H Uiso 0.44740 0.07670 1.13170 1.000 0.0710 c R . .
H10E H Uiso 0.28970 -0.00710 1.10290 1.000 0.0810 c R . .
H10F H Uiso 0.38780 -0.05510 1.12720 1.000 0.0810 c R . .
H32A H Uiso 0.71050 0.72220 0.41780 0.400 0.2210 c RP B 2
H32B H Uiso 0.70970 0.68730 0.36190 0.400 0.2210 c RP B 2
H32C H Uiso 0.75340 0.80230 0.31620 0.400 0.1800 c RP B 2
H32D H Uiso 0.85630 0.78070 0.34440 0.400 0.1800 c RP B 2
H32E H Uiso 0.78500 0.90590 0.37170 0.400 0.2090 c RP B 2
H32F H Uiso 0.78540 0.83370 0.42760 0.400 0.2090 c RP B 2
H32G H Uiso 0.68800 0.86180 0.39490 0.400 0.2090 c RP B 2
H32M H Uiso 0.85790 0.66780 0.43140 0.400 0.1560 d RP A 2
H32N H Uiso 0.85980 0.63200 0.37620 0.400 0.1560 d RP A 2
H69M H Uiso 0.22460 0.55980 0.72930 0.450 0.1840 d RP . 2
H69N H Uiso 0.16550 0.50480 0.78160 0.450 0.1840 d RP . 2
H70D H Uiso 0.05590 0.57780 0.70910 0.450 0.2560 c RP . 2
H70E H Uiso 0.05580 0.48020 0.71380 0.450 0.2560 c RP . 2
H70F H Uiso 0.11740 0.53530 0.66360 0.450 0.2560 c RP . 2
H97A H Uiso 0.96540 0.30790 1.24550 0.450 0.1070 c RP . 2
H97B H Uiso 0.92520 0.39070 1.20190 0.450 0.1070 c RP . 2
H97C H Uiso 1.02550 0.34550 1.12520 0.450 0.0790 c RP . 2
H97D H Uiso 1.09200 0.36310 1.17170 0.450 0.0790 c RP . 2
H97E H Uiso 1.14730 0.23830 1.14340 0.450 0.1580 c RP . 2
H97F H Uiso 1.04630 0.20050 1.16570 0.450 0.1580 c RP . 2
H97G H Uiso 1.11720 0.22000 1.20960 0.450 0.1580 c RP . 2
H97M H Uiso 0.83840 0.26030 1.20860 0.450 0.1170 d RP . 2
H97N H Uiso 0.93030 0.23120 1.17330 0.450 0.1170 d RP . 2

loop_
_atom_type_symbol
_atom_type_description
_atom_type_scat_dispersion_real
_atom_type_scat_dispersion_imag
_atom_type_scat_source
C C 0.0181 0.0091 ' International Tables Vol C Tables 4.2.6.8 and 6.1.1.4'
H H 0.0000 0.0000 ' International Tables Vol C Tables 4.2.6.8 and 6.1.1.4'
Fe Fe -1.1336 3.1974 ' International Tables Vol C Tables 4.2.6.8 and 6.1.1.4'
O O 0.0492 0.0322 ' International Tables Vol C Tables 4.2.6.8 and 6.1.1.4'
P P 0.2955 0.4335 ' International Tables Vol C Tables 4.2.6.8 and 6.1.1.4'
Se Se -0.7943 1.1372 ' International Tables Vol C Tables 4.2.6.8 and 6.1.1.4'

loop_
_geom_angle_atom_site_label_1
_geom_angle_atom_site_label_2
_geom_angle_atom_site_label_3
_geom_angle
_geom_angle_publ_flag
P1 Se1 P4A 96.1(3) yes
P1 Se1 P4B 104.5(4) yes
Se2B Se2A P2 115(3) yes
Se2B Se2A P2B 114(3) yes
P2 Se2A P4A 93.5(5) yes
P2 Se2A P4B 95.1(5) yes
P2B Se2A P4A 92.4(5) yes
P2B Se2A P4B 94.0(5) yes
Se2A Se2B P2 60(3) yes
Se2A Se2B P2B 61(3) yes
Se2A Se2B P4A 151(3) yes
Se2A Se2B P4B 153(3) yes
P2 Se2B P4A 95.5(6) yes
P2 Se2B P4B 97.6(5) yes
P2B Se2B P4A 95.0(5) yes
P2B Se2B P4B 97.1(5) yes
P3 Se3 P4A 98.9(4) yes
P3 Se3 P4B 110.0(3) yes
P1 Fe1 C1 110.7(2) yes
P1 Fe1 C2 150.8(2) yes
P1 Fe1 C3 142.0(2) yes
P1 Fe1 C4 102.4(2) yes
P1 Fe1 C5 88.43(19) yes
P1 Fe1 C111 88.9(2) yes
P1 Fe1 C112 90.4(2) yes
C1 Fe1 C2 40.1(3) yes
C1 Fe1 C3 65.6(3) yes
C1 Fe1 C4 65.5(3) yes
C1 Fe1 C5 38.0(3) yes
C1 Fe1 C111 158.7(3) yes
C1 Fe1 C112 95.3(4) yes
C2 Fe1 C3 39.3(3) yes
C2 Fe1 C4 67.1(3) yes
C2 Fe1 C5 66.1(3) yes
C2 Fe1 C111 119.6(3) yes
C2 Fe1 C112 94.1(4) yes
C3 Fe1 C4 40.1(3) yes
C3 Fe1 C5 65.5(3) yes
C3 Fe1 C111 94.0(3) yes
C3 Fe1 C112 127.2(3) yes
C4 Fe1 C5 39.1(3) yes
C4 Fe1 C111 103.2(4) yes
C4 Fe1 C112 159.6(4) yes
C5 Fe1 C111 140.0(4) yes
C5 Fe1 C112 127.3(4) yes
C111 Fe1 C112 92.6(5) yes
P3 Fe2 C56 96.32(18) yes
P3 Fe2 C57 132.63(19) yes
P3 Fe2 C58 157.27(19) yes
P3 Fe2 C59 120.70(19) yes
P3 Fe2 C60 91.68(18) yes
P3 Fe2 C113 89.7(3) yes
P3 Fe2 C114 91.4(3) yes
C56 Fe2 C57 39.8(3) yes
C56 Fe2 C58 66.5(2) yes
C56 Fe2 C59 65.7(2) yes
C56 Fe2 C60 38.8(2) yes
C56 Fe2 C113 107.3(3) yes
C56 Fe2 C114 157.8(3) yes
C57 Fe2 C58 39.1(2) yes
C57 Fe2 C59 65.6(2) yes
C57 Fe2 C60 65.2(2) yes
C57 Fe2 C113 89.4(3) yes
C57 Fe2 C114 135.9(3) yes
C58 Fe2 C59 39.7(2) yes
C58 Fe2 C60 65.6(2) yes
C58 Fe2 C113 109.1(3) yes
C58 Fe2 C114 99.8(3) yes
C59 Fe2 C60 38.5(2) yes
C59 Fe2 C113 148.8(3) yes
C59 Fe2 C114 92.5(3) yes
C60 Fe2 C113 146.1(3) yes
C60 Fe2 C114 120.4(3) yes
C113 Fe2 C114 93.5(4) yes
Se1 P1 Fe1 109.71(9) yes
Se1 P1 P2 106.1(4) yes
Se1 P1 P2B 99.2(3) yes
Fe1 P1 P2 104.7(3) yes
Fe1 P1 P2B 108.3(2) yes
Se2A P2 P1 105.2(6) yes
Se2A P2 P3 100.5(5) yes
Se2B P2 P1 102.9(6) yes
Se2B P2 P3 97.2(5) yes
P1 P2 P2B 112(3) yes
P1 P2 P3 98.6(5) yes
P2B P2 P3 80(3) yes
Se2A P2B P1 110.4(4) yes
Se2A P2B P2 156(3) yes
Se2A P2B P3 111.0(5) yes
Se2B P2B P1 108.2(4) yes
Se2B P2B P2 159(3) yes
Se2B P2B P3 107.2(5) yes
P1 P2B P2 61(3) yes
P1 P2B P3 95.7(4) yes
P2 P2B P3 92(3) yes
Se3 P3 Fe2 110.56(9) yes
Se3 P3 P2 102.9(4) yes
Se3 P3 P2B 97.8(3) yes
Fe2 P3 P2 111.4(4) yes
Fe2 P3 P2B 108.44(18) yes
Se1 P4A Se2A 103.5(6) yes
Se1 P4A Se2B 105.9(7) yes
Se1 P4A Se3 100.3(5) yes
Se1 P4A P4B 82(2) yes
Se2A P4A Se3 109.6(6) yes
Se2A P4A P4B 171(3) yes
Se2B P4A Se3 110.0(7) yes
Se2B P4A P4B 169(3) yes
Se3 P4A P4B 76(2) yes
Se1 P4B Se2A 90.9(4) yes
Se1 P4B Se2B 92.8(5) yes
Se1 P4B Se3 103.0(6) yes
Se1 P4B P4A 87(2) yes
Se2A P4B Se3 97.1(6) yes
Se2B P4B Se3 97.5(6) yes
Se3 P4B P4A 92(2) yes
Fe1 C1 C2 70.2(4) yes
Fe1 C1 C5 74.0(4) yes
Fe1 C1 C6 127.2(5) yes
C2 C1 C5 110.7(6) no
C2 C1 C6 122.9(6) no
C5 C1 C6 126.2(6) no
Fe1 C2 C1 69.7(4) yes
Fe1 C2 C3 69.1(4) yes
Fe1 C2 C16 131.1(6) yes
C1 C2 C3 105.0(6) no
C1 C2 C16 127.0(7) no
C3 C2 C16 127.6(7) no
Fe1 C3 C2 71.7(4) yes
Fe1 C3 C4 70.8(4) yes
Fe1 C3 C26 128.7(6) yes
C2 C3 C4 110.1(7) no
C2 C3 C26 128.9(7) no
C4 C3 C26 120.8(7) no
Fe1 C4 C3 69.1(4) yes
Fe1 C4 C5 73.5(4) yes
Fe1 C4 C36 133.8(6) yes
C3 C4 C5 107.2(7) no
C3 C4 C36 124.5(7) no
C5 C4 C36 126.7(6) no
Fe1 C5 C1 68.0(4) yes
Fe1 C5 C4 67.4(4) yes
Fe1 C5 C46 134.0(5) yes
C1 C5 C4 106.8(6) no
C1 C5 C46 128.5(6) no
C4 C5 C46 124.4(6) no
C1 C6 C7 122.0(7) no
C1 C6 C8 120.4(6) no
C7 C6 C8 117.6(7) no
C6 C7 C9 120.4(7) no
C6 C8 C10 120.8(7) no
C7 C9 C11 121.2(7) no
C8 C10 C11 122.4(8) no
C9 C11 C10 117.6(8) no
C9 C11 C12 120.0(8) no
C10 C11 C12 122.2(8) no
C11 C12 C13 114.8(8) no
C12 C13 C14 115.6(9) no
C13 C14 C15 113.1(11) no
C2 C16 C17 124.1(7) no
C2 C16 C18 118.3(7) no
C17 C16 C18 117.4(7) no
C16 C17 C19 121.6(7) no
C16 C18 C20 119.4(8) no
C17 C19 C21 123.6(9) no
C18 C20 C21 121.2(7) no
C19 C21 C20 116.8(8) no
C19 C21 C22 124.4(9) no
C20 C21 C22 118.8(8) no
C21 C22 C23 114.8(8) no
C22 C23 C24 114.7(7) no
C23 C24 C25 114.7(8) no
C3 C26 C27 118.2(8) no
C3 C26 C28 122.9(8) no
C27 C26 C28 118.9(8) no
C26 C27 C29 121.0(9) no
C26 C28 C30 119.7(8) no
C27 C29 C31 120.1(9) no
C28 C30 C31 121.0(9) no
C29 C31 C30 119.2(9) no
C29 C31 C32 118.5(10) no
C30 C31 C32 122.2(10) no
C31 C32 C33 117.1(12) no
C31 C32 C32A 131.2(16) no
C32 C32A C32B 121(3) no
C32A C32B C32C 106(3) no
C32 C33 C34 119.4(16) no
C33 C34 C35 111.5(16) no
C37 C36 C38 120.2(8) no
C4 C36 C38 120.9(8) no
C4 C36 C37 118.5(7) no
C36 C37 C39 119.9(9) no
C36 C38 C40 119.7(10) no
C37 C39 C41 120.1(9) no
C38 C40 C41 122.7(11) no
C39 C41 C40 117.4(9) no
C39 C41 C42 118.8(11) no
C40 C41 C42 123.8(10) no
C41 C42 C43 113.1(8) no
C42 C43 C44 126.2(10) no
C43 C44 C45 125.2(10) no
C5 C46 C48 120.7(6) no
C5 C46 C47 122.0(6) no
C47 C46 C48 117.1(7) no
C46 C47 C49 121.4(7) no
C46 C48 C50 121.0(7) no
C47 C49 C51 121.8(7) no
C48 C50 C51 121.9(8) no
C49 C51 C52 121.3(7) no
C50 C51 C52 121.8(7) no
C49 C51 C50 116.8(7) no
C51 C52 C53 117.7(7) no
C52 C53 C54 114.5(7) no
C53 C54 C55 114.5(7) no
Fe2 C56 C61 132.2(4) yes
C57 C56 C60 107.5(5) no
C57 C56 C61 126.2(5) no
C60 C56 C61 125.2(6) no
Fe2 C56 C57 70.4(4) yes
Fe2 C56 C60 72.5(4) yes
Fe2 C57 C56 69.8(4) yes
C56 C57 C58 108.0(5) no
C56 C57 C71 124.5(6) no
C58 C57 C71 127.3(6) no
Fe2 C57 C58 69.5(4) yes
Fe2 C57 C71 130.1(4) yes
Fe2 C58 C57 71.4(3) yes
C57 C58 C59 107.7(6) no
Fe2 C58 C59 70.8(3) yes
Fe2 C58 C81 130.8(5) yes
C59 C58 C81 124.3(5) no
C57 C58 C81 127.3(6) no
Fe2 C59 C60 72.6(3) yes
Fe2 C59 C58 69.5(3) yes
C58 C59 C91 125.2(6) no
Fe2 C59 C91 130.3(5) yes
C58 C59 C60 108.7(5) no
C60 C59 C91 125.6(6) no
Fe2 C60 C101 136.5(5) yes
C56 C60 C59 108.0(5) no
Fe2 C60 C59 68.9(3) yes
C59 C60 C101 125.9(5) no
C56 C60 C101 125.2(6) no
Fe2 C60 C56 68.7(3) yes
C56 C61 C62 122.4(6) no
C62 C61 C63 118.0(6) no
C56 C61 C63 119.6(6) no
C61 C62 C64 118.8(6) no
C61 C63 C65 122.1(7) no
C62 C64 C66 122.4(7) no
C63 C65 C66 120.1(7) no
C64 C66 C65 118.6(8) no
C65 C66 C67 118.5(8) no
C64 C66 C67 122.7(8) no
C66 C67 C68 112.6(9) no
C67 C68 C69 112.0(10) no
C68 C69 C70A 100.9(16) no
C68 C69 C70 106.3(13) no
C57 C71 C72 119.9(6) no
C57 C71 C73 122.5(7) no
C72 C71 C73 117.4(6) no
C71 C72 C74 120.6(7) no
C71 C73 C75 121.4(7) no
C72 C74 C76 121.4(7) no
C73 C75 C76 121.4(7) no
C74 C76 C75 117.7(7) no
C74 C76 C77 120.5(7) no
C75 C76 C77 121.8(7) no
C76 C77 C78 114.2(6) no
C77 C78 C79 113.2(6) no
C78 C79 C80 113.3(6) no
C58 C81 C83 123.2(6) no
C82 C81 C83 118.3(7) no
C58 C81 C82 118.2(7) no
C81 C82 C84 119.8(7) no
C81 C83 C85 120.9(7) no
C82 C84 C86 122.6(7) no
C83 C85 C86 121.8(8) no
C84 C86 C87 122.8(7) no
C85 C86 C87 120.5(8) no
C84 C86 C85 116.6(7) no
C86 C87 C88 107.6(7) no
C87 C88 C89 116.0(10) no
C88 C89 C90 99.8(10) no
C92 C91 C93 119.3(6) no
C59 C91 C93 121.4(6) no
C59 C91 C92 118.9(6) no
C91 C92 C94 120.6(6) no
C91 C93 C95 119.3(7) no
C92 C94 C96 120.4(7) no
C93 C95 C96 120.8(7) no
C94 C96 C97 119.6(7) no
C94 C96 C95 119.6(7) no
C95 C96 C97 120.7(8) no
C96 C97 C97A 121.2(11) no
C96 C97 C98 106.7(9) no
C97 C97A C97B 96.7(15) no
C97A C97B C97C 114.2(18) no
C97 C98 C99 115.4(14) no
C98 C99 C100 109.3(14) no
C60 C101 C102 123.7(6) no
C60 C101 C103 118.6(6) no
C102 C101 C103 117.2(6) no
C101 C102 C104 120.9(6) no
C101 C103 C105 121.4(6) no
C102 C104 C106 122.2(6) no
C103 C105 C106 121.5(6) no
C104 C106 C107 120.1(6) no
C105 C106 C107 123.2(6) no
C104 C106 C105 116.6(6) no
C6 C7 H7 120.00 no
C9 C7 H7 120.00 no
C106 C107 C108 116.2(6) no
C6 C8 H8 120.00 no
C107 C108 C109 112.4(6) no
C10 C8 H8 120.00 no
C108 C109 C110 112.2(7) no
C11 C9 H9 119.00 no
C7 C9 H9 119.00 no
C11 C10 H10 119.00 no
C8 C10 H10 119.00 no
Fe1 C111 O1 176.9(7) yes
C11 C12 H12B 109.00 no
C13 C12 H12A 109.00 no
Fe1 C112 O2 177.5(7) yes
C11 C12 H12A 109.00 no
H12A C12 H12B 107.00 no
C13 C12 H12B 109.00 no
H13A C13 H13B 108.00 no
Fe2 C113 O3 175.3(7) yes
C12 C13 H13A 108.00 no
C12 C13 H13B 108.00 no
C14 C13 H13A 108.00 no
C14 C13 H13B 108.00 no
Fe2 C114 O4 175.3(7) yes
C13 C14 H14A 109.00 no
C13 C14 H14B 109.00 no
C15 C14 H14A 109.00 no
C15 C14 H14B 109.00 no
H14A C14 H14B 108.00 no
C14 C15 H15A 109.00 no
C14 C15 H15B 109.00 no
C14 C15 H15C 109.00 no
H15A C15 H15B 110.00 no
H15A C15 H15C 109.00 no
H15B C15 H15C 110.00 no
C16 C17 H17 119.00 no
C19 C17 H17 119.00 no
C16 C18 H18 120.00 no
C20 C18 H18 120.00 no
C17 C19 H19 118.00 no
C21 C19 H19 118.00 no
C18 C20 H20 119.00 no
C21 C20 H20 119.00 no
C21 C22 H22A 109.00 no
C21 C22 H22B 109.00 no
C23 C22 H22A 109.00 no
C23 C22 H22B 109.00 no
H22A C22 H22B 108.00 no
C22 C23 H23A 109.00 no
C22 C23 H23B 108.00 no
C24 C23 H23A 109.00 no
C24 C23 H23B 109.00 no
H23A C23 H23B 108.00 no
C23 C24 H24A 109.00 no
C23 C24 H24B 109.00 no
C25 C24 H24A 108.00 no
C25 C24 H24B 109.00 no
H24A C24 H24B 107.00 no
C24 C25 H25A 110.00 no
C24 C25 H25B 109.00 no
C24 C25 H25C 109.00 no
H25A C25 H25B 110.00 no
H25A C25 H25C 109.00 no
H25B C25 H25C 109.00 no
C26 C27 H27 119.00 no
C29 C27 H27 120.00 no
C26 C28 H28 120.00 no
C30 C28 H28 120.00 no
C27 C29 H29 120.00 no
C31 C29 H29 120.00 no
C28 C30 H30 120.00 no
C31 C30 H30 119.00 no
C31 C32 H32K 108.00 no
C31 C32 H32L 108.00 no
C31 C32 H32M 104.00 no
C31 C32 H32N 104.00 no
C33 C32 H32K 108.00 no
C33 C32 H32L 108.00 no
H32K C32 H32L 107.00 no
C32A C32 H32M 104.00 no
C32A C32 H32N 106.00 no
H32M C32 H32N 106.00 no
C32B C32A H32A 107.00 no
C32 C32A H32A 107.00 no
C32 C32A H32B 107.00 no
C32B C32A H32B 107.00 no
H32A C32A H32B 107.00 no
C32C C32B H32C 110.00 no
C32A C32B H32C 110.00 no
C32A C32B H32D 111.00 no
C32C C32B H32D 111.00 no
H32C C32B H32D 109.00 no
C32B C32C H32E 109.00 no
C32B C32C H32F 109.00 no
C32B C32C H32G 110.00 no
H32E C32C H32F 109.00 no
H32E C32C H32G 110.00 no
H32F C32C H32G 110.00 no
C32 C33 H33A 108.00 no
C34 C33 H33A 107.00 no
C34 C33 H33B 107.00 no
H33A C33 H33B 107.00 no
C32 C33 H33B 107.00 no
C33 C34 H34B 109.00 no
C35 C34 H34A 109.00 no
C33 C34 H34A 109.00 no
C35 C34 H34B 109.00 no
H34A C34 H34B 108.00 no
C34 C35 H35A 110.00 no
C34 C35 H35B 109.00 no
C34 C35 H35C 110.00 no
H35A C35 H35B 109.00 no
H35A C35 H35C 109.00 no
H35B C35 H35C 109.00 no
C36 C37 H37 120.00 no
C39 C37 H37 120.00 no
C36 C38 H38 120.00 no
C40 C38 H38 120.00 no
C37 C39 H39 120.00 no
C41 C39 H39 120.00 no
C38 C40 H40 119.00 no
C41 C40 H40 119.00 no
C41 C42 H42B 109.00 no
C43 C42 H42A 109.00 no
C43 C42 H42B 109.00 no
H42A C42 H42B 108.00 no
C41 C42 H42A 109.00 no
C42 C43 H43B 106.00 no
C44 C43 H43A 106.00 no
C42 C43 H43A 106.00 no
H43A C43 H43B 106.00 no
C44 C43 H43B 106.00 no
C43 C44 H44A 106.00 no
C43 C44 H44B 106.00 no
C45 C44 H44B 106.00 no
H44A C44 H44B 106.00 no
C45 C44 H44A 106.00 no
C44 C45 H45C 110.00 no
C44 C45 H45A 109.00 no
C44 C45 H45B 110.00 no
H45B C45 H45C 109.00 no
H45A C45 H45B 109.00 no
H45A C45 H45C 110.00 no
C46 C47 H47 119.00 no
C49 C47 H47 119.00 no
C50 C48 H48 119.00 no
C46 C48 H48 120.00 no
C47 C49 H49 119.00 no
C51 C49 H49 119.00 no
C51 C50 H50 119.00 no
C48 C50 H50 119.00 no
C53 C52 H52A 108.00 no
C51 C52 H52A 108.00 no
C53 C52 H52B 108.00 no
H52A C52 H52B 107.00 no
C51 C52 H52B 108.00 no
C52 C53 H53B 109.00 no
C54 C53 H53A 109.00 no
C52 C53 H53A 109.00 no
H53A C53 H53B 108.00 no
C54 C53 H53B 109.00 no
C53 C54 H54A 109.00 no
C55 C54 H54A 109.00 no
C55 C54 H54B 109.00 no
H54A C54 H54B 108.00 no
C53 C54 H54B 109.00 no
C54 C55 H55B 109.00 no
C54 C55 H55C 110.00 no
C54 C55 H55A 109.00 no
H55A C55 H55B 109.00 no
H55A C55 H55C 110.00 no
H55B C55 H55C 109.00 no
C61 C62 H62 121.00 no
C64 C62 H62 121.00 no
C61 C63 H63 119.00 no
C65 C63 H63 119.00 no
C62 C64 H64 119.00 no
C66 C64 H64 119.00 no
C63 C65 H65 120.00 no
C66 C65 H65 120.00 no
C66 C67 H67A 109.00 no
C66 C67 H67B 109.00 no
C68 C67 H67A 109.00 no
C68 C67 H67B 109.00 no
H67A C67 H67B 108.00 no
C67 C68 H68B 109.00 no
C69 C68 H68A 109.00 no
C69 C68 H68B 109.00 no
H68A C68 H68B 108.00 no
C67 C68 H68A 109.00 no
C68 C69 H69L 110.00 no
C68 C69 H69M 110.00 no
C68 C69 H69K 110.00 no
C70 C69 H69K 110.00 no
C70 C69 H69L 111.00 no
H69K C69 H69L 109.00 no
C70A C69 H69M 111.00 no
C70A C69 H69N 115.00 no
H69M C69 H69N 109.00 no
C68 C69 H69N 111.00 no
H70B C70 H70C 109.00 no
C69 C70 H70C 109.00 no
C69 C70 H70A 110.00 no
C69 C70 H70B 109.00 no
H70A C70 H70B 110.00 no
H70A C70 H70C 109.00 no
C69 C70A H70E 109.00 no
C69 C70A H70D 109.00 no
H70D C70A H70E 110.00 no
H70D C70A H70F 109.00 no
C69 C70A H70F 109.00 no
H70E C70A H70F 110.00 no
C71 C72 H72 120.00 no
C74 C72 H72 120.00 no
C71 C73 H73 119.00 no
C75 C73 H73 119.00 no
C72 C74 H74 119.00 no
C76 C74 H74 119.00 no
C76 C75 H75 119.00 no
C73 C75 H75 119.00 no
C76 C77 H77A 109.00 no
H77A C77 H77B 108.00 no
C76 C77 H77B 109.00 no
C78 C77 H77A 109.00 no
C78 C77 H77B 109.00 no
H78A C78 H78B 108.00 no
C79 C78 H78A 109.00 no
C77 C78 H78B 109.00 no
C79 C78 H78B 109.00 no
C77 C78 H78A 109.00 no
C78 C79 H79B 109.00 no
C78 C79 H79A 109.00 no
C80 C79 H79A 109.00 no
C80 C79 H79B 109.00 no
H79A C79 H79B 108.00 no
C79 C80 H80A 109.00 no
C79 C80 H80B 109.00 no
C79 C80 H80C 109.00 no
H80A C80 H80B 110.00 no
H80B C80 H80C 109.00 no
H80A C80 H80C 109.00 no
C81 C82 H82 120.00 no
C84 C82 H82 120.00 no
C85 C83 H83 119.00 no
C81 C83 H83 120.00 no
C86 C84 H84 119.00 no
C82 C84 H84 119.00 no
C83 C85 H85 119.00 no
C86 C85 H85 119.00 no
H87A C87 H87B 108.00 no
C86 C87 H87A 110.00 no
C86 C87 H87B 110.00 no
C88 C87 H87A 110.00 no
C88 C87 H87B 110.00 no
C87 C88 H88B 108.00 no
C89 C88 H88A 108.00 no
C87 C88 H88A 108.00 no
H88A C88 H88B 107.00 no
C89 C88 H88B 108.00 no
C90 C89 H89B 112.00 no
C90 C89 H89A 112.00 no
C88 C89 H89A 112.00 no
C88 C89 H89B 112.00 no
H89A C89 H89B 110.00 no
C89 C90 H90A 110.00 no
C89 C90 H90B 110.00 no
C89 C90 H90C 110.00 no
H90A C90 H90B 109.00 no
H90A C90 H90C 109.00 no
H90B C90 H90C 109.00 no
C91 C92 H92 120.00 no
C94 C92 H92 120.00 no
C91 C93 H93 120.00 no
C95 C93 H93 120.00 no
C92 C94 H94 120.00 no
C96 C94 H94 120.00 no
C96 C95 H95 120.00 no
C93 C95 H95 120.00 no
C98 C97 H97L 110.00 no
H97K C97 H97L 109.00 no
C96 C97 H97K 110.00 no
C96 C97 H97L 110.00 no
C96 C97 H97M 107.00 no
C96 C97 H97N 107.00 no
C98 C97 H97K 110.00 no
C97A C97 H97M 107.00 no
C97A C97 H97N 107.00 no
H97M C97 H97N 107.00 no
C97 C97A H97A 112.00 no
C97 C97A H97B 112.00 no
C97B C97A H97A 112.00 no
C97B C97A H97B 112.00 no
H97A C97A H97B 110.00 no
C97A C97B H97D 109.00 no
H97C C97B H97D 108.00 no
C97C C97B H97C 109.00 no
C97C C97B H97D 109.00 no
C97A C97B H97C 109.00 no
C97B C97C H97G 110.00 no
H97E C97C H97F 109.00 no
H97E C97C H97G 110.00 no
H97F C97C H97G 110.00 no
C97B C97C H97F 109.00 no
C97B C97C H97E 109.00 no
C97 C98 H98A 108.00 no
H98A C98 H98B 107.00 no
C99 C98 H98B 109.00 no
C97 C98 H98B 108.00 no
C99 C98 H98A 108.00 no
C98 C99 H99A 110.00 no
C100 C99 H99B 110.00 no
C98 C99 H99B 110.00 no
C100 C99 H99A 110.00 no
H99A C99 H99B 108.00 no
C99 C100 H10Z 109.00 no
C99 C100 H10X 109.00 no
C99 C100 H10Y 110.00 no
H10X C100 H10Y 110.00 no
H10X C100 H10Z 109.00 no
H10Y C100 H10Z 109.00 no
C104 C102 H102 120.00 no
C101 C102 H102 119.00 no
C101 C103 H103 119.00 no
C105 C103 H103 119.00 no
C102 C104 H104 119.00 no
C106 C104 H104 119.00 no
C103 C105 H105 119.00 no
C106 C105 H105 119.00 no
C106 C107 H10A 108.00 no
C106 C107 H10B 108.00 no
C108 C107 H10A 108.00 no
C108 C107 H10B 108.00 no
H10A C107 H10B 107.00 no
C107 C108 H10C 109.00 no
C109 C108 H10D 109.00 no
C107 C108 H10D 109.00 no
C109 C108 H10C 109.00 no
H10C C108 H10D 108.00 no
C110 C109 H10F 109.00 no
C108 C109 H10E 109.00 no
C108 C109 H10F 109.00 no
C110 C109 H10E 109.00 no
H10E C109 H10F 108.00 no
C109 C110 H11A 109.00 no
C109 C110 H11B 109.00 no
C109 C110 H11C 109.00 no
H11A C110 H11B 110.00 no
H11A C110 H11C 109.00 no
H11B C110 H11C 109.00 no

loop_
_geom_bond_atom_site_label_1
_geom_bond_atom_site_label_2
_geom_bond_distance
_geom_bond_publ_flag
Se1 P1 2.299(2) yes
Se1 P4A 2.254(14) yes
Se1 P4B 2.234(13) yes
Se2A Se2B 0.205(10) yes
Se2A P2 2.320(17) yes
Se2A P2B 2.049(15) yes
Se2A P4A 2.088(16) yes
Se2A P4B 2.542(15) yes
Se2B P2 2.415(16) yes
Se2B P2B 2.139(14) yes
Se2B P4A 1.906(17) yes
Se2B P4B 2.357(16) yes
Se3 P3 2.304(2) yes
Se3 P4A 2.299(13) yes
Se3 P4B 2.234(14) yes
Fe1 P1 2.3211(19) yes
Fe1 C1 2.129(7) yes
Fe1 C2 2.137(7) yes
Fe1 C3 2.103(8) yes
Fe1 C4 2.126(7) yes
Fe1 C5 2.208(7) yes
Fe1 C111 1.750(10) yes
Fe1 C112 1.769(11) yes
Fe2 P3 2.298(2) yes
Fe2 C56 2.126(7) yes
Fe2 C57 2.134(7) yes
Fe2 C58 2.110(6) yes
Fe2 C59 2.127(5) yes
Fe2 C60 2.176(6) yes
Fe2 C113 1.768(7) yes
Fe2 C114 1.764(10) yes
P1 P2 2.122(13) yes
P1 P2B 2.247(7) yes
P2 P2B 0.293(18) yes
P2 P3 2.179(12) yes
P2B P3 2.148(10) yes
P4A P4B 0.46(2) yes
O1 C111 1.151(12) yes
O2 C112 1.154(14) yes
O3 C113 1.148(9) yes
O4 C114 1.112(12) yes
C1 C2 1.464(10) no
C1 C5 1.416(10) no
C1 C6 1.486(9) no
C2 C3 1.425(12) no
C2 C16 1.477(11) no
C3 C4 1.450(10) no
C3 C26 1.517(11) no
C4 C5 1.452(10) no
C4 C36 1.505(12) no
C5 C46 1.474(10) no
C6 C7 1.388(10) no
C6 C8 1.402(10) no
C7 C9 1.364(12) no
C8 C10 1.353(13) no
C9 C11 1.406(12) no
C10 C11 1.351(13) no
C11 C12 1.521(12) no
C12 C13 1.450(14) no
C13 C14 1.521(14) no
C14 C15 1.52(2) no
C16 C17 1.360(13) no
C16 C18 1.393(10) no
C17 C19 1.371(11) no
C18 C20 1.416(11) no
C19 C21 1.328(12) no
C20 C21 1.391(14) no
C21 C22 1.511(12) no
C22 C23 1.478(12) no
C23 C24 1.531(11) no
C24 C25 1.509(14) no
C26 C27 1.371(13) no
C26 C28 1.387(13) no
C27 C29 1.389(13) no
C28 C30 1.399(12) no
C29 C31 1.380(15) no
C30 C31 1.362(14) no
C31 C32 1.547(15) no
C32 C33 1.358(19) no
C32 C32A 1.37(3) no
C32A C32B 1.43(4) no
C32B C32C 1.57(4) no
C33 C34 1.45(2) no
C34 C35 1.55(3) no
C36 C37 1.374(14) no
C36 C38 1.383(13) no
C37 C39 1.373(13) no
C38 C40 1.348(15) no
C39 C41 1.422(14) no
C40 C41 1.367(19) no
C41 C42 1.480(13) no
C42 C43 1.469(13) no
C43 C44 1.463(14) no
C44 C45 1.466(14) no
C46 C48 1.389(11) no
C46 C47 1.400(10) no
C47 C49 1.367(11) no
C48 C50 1.372(11) no
C49 C51 1.382(12) no
C50 C51 1.396(11) no
C51 C52 1.509(12) no
C52 C53 1.478(12) no
C53 C54 1.516(11) no
C54 C55 1.515(13) no
C56 C61 1.489(9) no
C56 C57 1.451(9) no
C56 C60 1.431(8) no
C57 C71 1.497(9) no
C57 C58 1.420(8) no
C58 C59 1.439(9) no
C58 C81 1.492(10) no
C59 C91 1.501(9) no
C59 C60 1.420(9) no
C60 C101 1.485(9) no
C61 C63 1.374(10) no
C61 C62 1.388(10) no
C62 C64 1.390(11) no
C63 C65 1.377(11) no
C64 C66 1.363(12) no
C65 C66 1.359(12) no
C66 C67 1.492(14) no
C67 C68 1.445(15) no
C68 C69 1.458(19) no
C69 C70A 1.50(3) no
C69 C70 1.49(3) no
C71 C73 1.384(10) no
C71 C72 1.386(11) no
C72 C74 1.392(9) no
C73 C75 1.387(10) no
C74 C76 1.383(10) no
C75 C76 1.366(12) no
C76 C77 1.514(10) no
C77 C78 1.519(10) no
C78 C79 1.509(10) no
C79 C80 1.534(10) no
C81 C82 1.410(10) no
C81 C83 1.376(11) no
C82 C84 1.381(10) no
C83 C85 1.380(11) no
C84 C86 1.380(13) no
C85 C86 1.402(12) no
C86 C87 1.522(13) no
C87 C88 1.608(15) no
C88 C89 1.459(19) no
C89 C90 1.555(18) no
C91 C93 1.388(10) no
C91 C92 1.374(10) no
C92 C94 1.399(10) no
C93 C95 1.404(10) no
C94 C96 1.361(12) no
C95 C96 1.375(11) no
C96 C97 1.537(12) no
C97 C97A 1.51(2) no
C97 C98 1.575(19) no
C97A C97B 1.54(3) no
C97B C97C 1.50(3) no
C98 C99 1.54(2) no
C99 C100 1.51(3) no
C101 C103 1.386(8) no
C101 C102 1.408(10) no
C102 C104 1.361(10) no
C103 C105 1.385(9) no
C104 C106 1.405(10) no
C105 C106 1.388(10) no
C106 C107 1.506(10) no
C7 H7 0.9300 no
C107 C108 1.513(10) no
C8 H8 0.9300 no
C108 C109 1.536(11) no
C109 C110 1.478(12) no
C9 H9 0.9300 no
C10 H10 0.9300 no
C12 H12A 0.9700 no
C12 H12B 0.9700 no
C13 H13A 0.9700 no
C13 H13B 0.9700 no
C14 H14A 0.9700 no
C14 H14B 0.9700 no
C15 H15A 0.9600 no
C15 H15B 0.9600 no
C15 H15C 0.9600 no
C17 H17 0.9300 no
C18 H18 0.9300 no
C19 H19 0.9300 no
C20 H20 0.9300 no
C22 H22A 0.9700 no
C22 H22B 0.9700 no
C23 H23A 0.9700 no
C23 H23B 0.9700 no
C24 H24A 0.9700 no
C24 H24B 0.9700 no
C25 H25A 0.9600 no
C25 H25B 0.9600 no
C25 H25C 0.9600 no
C27 H27 0.9300 no
C28 H28 0.9300 no
C29 H29 0.9300 no
C30 H30 0.9300 no
C32 H32K 0.9700 no
C32 H32L 0.9700 no
C32 H32M 0.9700 no
C32 H32N 0.9700 no
C32A H32A 0.9700 no
C32A H32B 0.9700 no
C32B H32C 0.9700 no
C32B H32D 0.9700 no
C32C H32G 0.9600 no
C32C H32E 0.9600 no
C32C H32F 0.9600 no
C33 H33A 0.9700 no
C33 H33B 0.9700 no
C34 H34A 0.9700 no
C34 H34B 0.9700 no
C35 H35A 0.9600 no
C35 H35B 0.9600 no
C35 H35C 0.9600 no
C37 H37 0.9300 no
C38 H38 0.9300 no
C39 H39 0.9300 no
C40 H40 0.9300 no
C42 H42B 0.9700 no
C42 H42A 0.9700 no
C43 H43A 0.9700 no
C43 H43B 0.9700 no
C44 H44B 0.9700 no
C44 H44A 0.9700 no
C45 H45A 0.9600 no
C45 H45B 0.9600 no
C45 H45C 0.9600 no
C47 H47 0.9300 no
C48 H48 0.9300 no
C49 H49 0.9300 no
C50 H50 0.9300 no
C52 H52A 0.9700 no
C52 H52B 0.9700 no
C53 H53A 0.9700 no
C53 H53B 0.9700 no
C54 H54B 0.9700 no
C54 H54A 0.9700 no
C55 H55B 0.9600 no
C55 H55A 0.9600 no
C55 H55C 0.9600 no
C62 H62 0.9300 no
C63 H63 0.9300 no
C64 H64 0.9300 no
C65 H65 0.9300 no
C67 H67A 0.9700 no
C67 H67B 0.9700 no
C68 H68A 0.9700 no
C68 H68B 0.9700 no
C69 H69K 0.9700 no
C69 H69N 0.9700 no
C69 H69M 0.9700 no
C69 H69L 0.9700 no
C70 H70A 0.9600 no
C70 H70C 0.9600 no
C70 H70B 0.9600 no
C70A H70F 0.9600 no
C70A H70E 0.9600 no
C70A H70D 0.9600 no
C72 H72 0.9300 no
C73 H73 0.9300 no
C74 H74 0.9300 no
C75 H75 0.9300 no
C77 H77A 0.9700 no
C77 H77B 0.9700 no
C78 H78A 0.9700 no
C78 H78B 0.9700 no
C79 H79B 0.9700 no
C79 H79A 0.9700 no
C80 H80B 0.9600 no
C80 H80A 0.9600 no
C80 H80C 0.9600 no
C82 H82 0.9300 no
C83 H83 0.9300 no
C84 H84 0.9300 no
C85 H85 0.9300 no
C87 H87A 0.9700 no
C87 H87B 0.9700 no
C88 H88A 0.9700 no
C88 H88B 0.9700 no
C89 H89A 0.9700 no
C89 H89B 0.9700 no
C90 H90B 0.9600 no
C90 H90C 0.9600 no
C90 H90A 0.9600 no
C92 H92 0.9300 no
C93 H93 0.9300 no
C94 H94 0.9300 no
C95 H95 0.9300 no
C97 H97N 0.9700 no
C97 H97M 0.9700 no
C97 H97K 0.9700 no
C97 H97L 0.9700 no
C97A H97A 0.9700 no
C97A H97B 0.9700 no
C97B H97D 0.9700 no
C97B H97C 0.9700 no
C97C H97E 0.9600 no
C97C H97F 0.9600 no
C97C H97G 0.9600 no
C98 H98A 0.9700 no
C98 H98B 0.9700 no
C99 H99A 0.9700 no
C99 H99B 0.9700 no
C100 H10Z 0.9600 no
C100 H10Y 0.9600 no
C100 H10X 0.9600 no
C102 H102 0.9300 no
C103 H103 0.9300 no
C104 H104 0.9300 no
C105 H105 0.9300 no
C107 H10B 0.9700 no
C107 H10A 0.9700 no
C108 H10D 0.9700 no
C108 H10C 0.9700 no
C109 H10F 0.9700 no
C109 H10E 0.9700 no
C110 H11C 0.9600 no
C110 H11A 0.9600 no
C110 H11B 0.9600 no

loop_
_geom_hbond_atom_site_label_D
_geom_hbond_atom_site_label_H
_geom_hbond_atom_site_label_A
_geom_hbond_distance_DH
_geom_hbond_distance_HA
_geom_hbond_distance_DA
_geom_hbond_angle_DHA
_geom_hbond_site_symmetry_A
_geom_hbond_publ_flag
C17 H17 O2 0.9300 2.5600 3.308(10) 138.00 . yes
C32 H32K O1 0.9700 2.3600 3.315(15) 167.00 2_766 yes
C83 H83 O4 0.9300 2.6000 3.462(10) 155.00 . yes

loop_
_geom_torsion_atom_site_label_1
_geom_torsion_atom_site_label_2
_geom_torsion_atom_site_label_3
_geom_torsion_atom_site_label_4
_geom_torsion
_geom_torsion_publ_flag
P4A Se1 P4B Se2A -6(2) no
P1 Se1 P4B Se2B -52.2(5) no
P4A Se1 P4B Se2B -7(2) no
P1 Se1 P4B Se3 46.1(5) no
P4A Se1 P4B Se3 92(2) no
P1 Se1 P4B P4A -46(2) no
P4B Se1 P4A Se2A 173(3) no
P1 Se1 P4A Se2B -52.6(6) no
P4A Se1 P1 Fe1 132.0(4) no
P4B Se1 P1 Fe1 140.3(4) no
P4A Se1 P1 P2 19.4(5) no
P4B Se1 P1 P2 27.8(5) no
P4A Se1 P1 P2B 18.6(4) no
P4B Se1 P1 P2B 27.0(5) no
P1 Se1 P4A P4B 136(2) no
P1 Se1 P4B Se2A -51.4(4) no
P4B Se1 P4A Se2B 171(3) no
P1 Se1 P4A Se2A -51.4(5) no
P4B Se1 P4A Se3 -74(2) no
P1 Se1 P4A Se3 61.8(4) no
Se2B Se2A P2B P3 41(3) no
P2 Se2A P2B P3 170(7) no
P4A Se2A Se2B P2B -39(7) no
P4A Se2A Se2B P4B 1.9(12) no
P4A Se2A P2B P3 56.7(5) no
P4B Se2A Se2B P2B -40(7) no
P4B Se2A P2B P3 56.5(4) no
P4B Se2A Se2B P2 -38(7) no
P4A Se2A Se2B P2 -36(7) no
P4A Se2A P2B P2 -113(7) no
P4B Se2A P2B P2 -113(7) no
P2 Se2A Se2B P2B -2.5(4) no
P2 Se2A Se2B P4A 36(7) no
P2 Se2A Se2B P4B 38(7) no
P2B Se2A Se2B P2 2.5(4) no
P2B Se2A Se2B P4A 39(7) no
P2B Se2A Se2B P4B 40(7) no
Se2B Se2A P4B Se1 -157(7) no
P2 Se2A P4B Se1 57.2(5) no
P2B Se2A P4B Se1 59.9(5) no
P4A Se2A P4B Se1 54(18) no
P4B Se2A Se2B P4A -1.9(12) no
P4B Se2A P2B P1 -48.4(5) no
Se2B Se2A P2B P2 -129(8) no
Se2B Se2A P2 P3 42(3) no
P2 Se2A P4B Se3 -46.0(5) no
P2B Se2A P4B Se3 -43.3(5) no
P4A Se2A P4B Se3 -49(18) no
Se2B Se2A P4B P4A 149.00 no
P2 Se2A P4B P4A 3(18) no
P2B Se2A P4B P4A 6(18) no
P4A Se2A P2 Se2B 15(3) no
P4B Se2A P2 Se2B 15(3) no
Se2B Se2A P2 P1 -60(3) no
P2B Se2A P2 P1 -112(7) no
P4A Se2A P2 P1 -44.4(6) no
P2 Se2A P4B Se2B -146(7) no
P2B Se2A P4B Se2B -143(7) no
P4A Se2A P4B Se2B -149.00 no
Se2B Se2A P4B Se3 100(7) no
P2B Se2A P4A Se1 61.4(5) no
P4B Se2A P4A Se1 -124(18) no
P2 Se2A P4A Se2B -148(6) no
P2B Se2A P4A Se2B -145(6) no
P4B Se2A P4A Se2B 29(19) no
Se2B Se2A P4A Se3 100(6) no
P2 Se2A P4A Se3 -47.6(6) no
P2B Se2A P4A Se3 -44.9(6) no
P4B Se2A P4A Se3 130(18) no
Se2B Se2A P4A Se1 -154(6) no
P2 Se2A P2B Se2B 129(8) no
P4A Se2A P2B Se2B 16(3) no
P4B Se2A P2B Se2B 16(3) no
Se2B Se2A P2B P1 -64(3) no
P2 Se2A P2B P1 65(7) no
P4A Se2A P2B P1 -48.2(6) no
P4B Se2A P2 P2B 67(7) no
P2 Se2A P4A Se1 58.7(6) no
P4B Se2A P2 P3 57.4(6) no
P2B Se2A P2 P3 -10(7) no
P4A Se2A P2 P3 57.5(6) no
P4B Se2A P2 P1 -44.5(6) no
P2B Se2A P2 Se2B -52(8) no
P4A Se2A P2 P2B 67(7) no
Se2B Se2A P2 P2B 52(8) no
P2B Se2B P4A Se3 -47.4(6) no
Se2A Se2B P4A Se1 27(6) no
P4A Se2B P2B Se2A -162(3) no
P4B Se2B P2B Se2A -163(3) no
Se2A Se2B P2B P1 117(3) no
P2 Se2B P2B Se2A -61(9) no
Se2A Se2B P4A Se3 -81(6) no
P2 Se2B P4A Se3 -49.9(7) no
Se2A Se2B P2B P3 -140(3) no
P4B Se2B P4A Se3 122(14) no
P4B Se2B P2 P3 58.3(6) no
P2 Se2B P4B P4A 8(14) no
P2B Se2B P2 Se2A 118(9) no
P4A Se2B P2 Se2A -163(3) no
P4B Se2B P2 Se2A -164(3) no
Se2A Se2B P2 P1 121(3) no
P2B Se2B P2 P1 -121(9) no
P4A Se2B P2 P1 -42.0(7) no
P4B Se2B P2 P1 -42.3(6) no
Se2A Se2B P2 P2B -118(9) no
P4A Se2B P2 P2B 79(8) no
P4B Se2B P2 P2B 79(8) no
Se2A Se2B P2 P3 -138(3) no
P2B Se2B P2 P3 -21(8) no
P4A Se2B P2 P3 58.6(6) no
Se2A Se2B P4B P4A -24(16) no
P2 Se2B P2B P1 56(8) no
P2B Se2B P4B P4A 11(14) no
P4B Se2B P2B P3 56.8(5) no
Se2A Se2B P4B Se1 23(7) no
P2 Se2B P4B Se1 55.9(6) no
P2B Se2B P4B Se1 58.4(5) no
P4A Se2B P4B Se1 48(14) no
P2B Se2B P4B Se3 -45.2(5) no
P4A Se2B P2B P1 -45.0(6) no
P4B Se2B P2B P1 -45.4(5) no
Se2A Se2B P2B P2 61(9) no
P4A Se2B P2B P2 -101(8) no
P4B Se2B P2B P2 -102(8) no
P4A Se2B P4B Se3 -56(14) no
P2 Se2B P4B Se3 -47.6(6) no
P2 Se2B P4A Se1 57.7(6) no
P2 Se2B P2B P3 158(8) no
P4A Se2B P2B P3 57.2(6) no
P2 Se2B P4A Se2A 31(6) no
P2B Se2B P4A Se2A 33(6) no
P4B Se2B P4A Se2A -157(15) no
Se2A Se2B P4B Se3 -80(7) no
P2 Se2B P4B Se2A 33(7) no
P2B Se2B P4A Se1 60.2(6) no
P4B Se2B P4A Se1 -130(14) no
P2B Se2B P4B Se2A 35(7) no
P4A Se2B P4B Se2A 24(16) no
P4B Se3 P3 P2 14.2(5) no
P4B Se3 P4A Se1 79(2) no
P3 Se3 P4A Se1 -86.9(4) no
P4B Se3 P3 Fe2 -104.9(4) no
P4A Se3 P3 P2B 11.3(4) no
P4A Se3 P4B Se1 -87(2) no
P3 Se3 P4B Se2A 20.7(5) no
P4A Se3 P4B Se2A 6(2) no
P3 Se3 P4B Se2B 22.8(5) no
P4B Se3 P4A Se2A -173(3) no
P3 Se3 P4A Se2B 24.4(7) no
P4B Se3 P4A Se2B -170(3) no
P4B Se3 P3 P2B 8.2(5) no
P3 Se3 P4B Se1 -71.9(5) no
P4A Se3 P4B Se2B 8(2) no
P3 Se3 P4A Se2A 21.5(6) no
P4A Se3 P3 P2 17.2(5) no
P4A Se3 P3 Fe2 -101.8(4) no
P3 Se3 P4B P4A 15(3) no
P3 Se3 P4A P4B -166(2) no
C111 Fe1 P1 P2B 26.3(5) no
C3 Fe1 P1 Se1 -176.1(4) no
C1 Fe1 P1 Se1 107.4(2) no
C2 Fe1 P1 P2 -135.9(6) no
C4 Fe1 C5 C46 -116.7(8) no
C111 Fe1 C5 C46 -91.1(8) no
C3 Fe1 C5 C46 -156.1(7) no
C112 Fe1 C3 C26 -87.6(8) no
C2 Fe1 P1 P2B -142.1(6) no
C112 Fe1 C5 C46 84.7(7) no
P1 Fe1 C1 C2 177.6(4) no
C3 Fe1 C1 C2 38.7(4) no
C4 Fe1 C1 C2 82.9(5) no
C1 Fe1 P1 P2 -139.1(5) no
C1 Fe1 P1 P2B -145.3(4) no
C2 Fe1 P1 Se1 110.6(5) no
C2 Fe1 C5 C46 160.7(7) no
P1 Fe1 C2 C1 -4.7(7) no
C3 Fe1 C2 C1 -115.9(6) no
C4 Fe1 C2 C1 -78.6(4) no
C5 Fe1 C2 C1 -35.9(4) no
C111 Fe1 C2 C1 -171.3(5) no
C112 Fe1 C2 C1 93.4(5) no
P1 Fe1 C1 C5 58.0(4) no
C5 Fe1 P1 Se1 138.90(19) no
C5 Fe1 P1 P2 -107.6(5) no
C5 Fe1 P1 P2B -113.8(4) no
C111 Fe1 P1 Se1 -81.0(3) no
C111 Fe1 P1 P2 32.5(5) no
P1 Fe1 C2 C16 -126.6(6) no
C1 Fe1 C2 C16 -121.9(9) no
C3 Fe1 C2 C16 122.2(9) no
C4 Fe1 C2 C16 159.5(8) no
C5 Fe1 C2 C16 -157.8(8) no
C111 Fe1 C2 C16 66.9(9) no
C112 Fe1 C2 C16 -28.5(8) no
C5 Fe1 C4 C36 125.5(9) no
C111 Fe1 C4 C36 -37.9(8) no
C112 Fe1 C4 C36 -178.1(9) no
C4 Fe1 P1 P2 -70.9(5) no
C4 Fe1 P1 P2B -77.0(4) no
C112 Fe1 C3 C2 37.9(7) no
P1 Fe1 C3 C4 -12.5(7) no
C1 Fe1 C3 C4 80.4(5) no
C5 Fe1 C1 C2 119.6(6) no
C111 Fe1 C1 C2 21.4(11) no
C112 Fe1 C1 C2 -90.0(5) no
C112 Fe1 P1 Se1 11.6(4) no
C2 Fe1 C1 C5 -119.6(6) no
C3 Fe1 C1 C5 -80.9(4) no
P1 Fe1 C3 C2 -132.4(4) no
C3 Fe1 P1 P2 -62.7(6) no
C3 Fe1 P1 P2B -68.8(5) no
C4 Fe1 P1 Se1 175.7(2) no
C111 Fe1 C3 C26 8.7(8) no
C2 Fe1 C4 C3 -36.6(5) no
C5 Fe1 C4 C3 -116.3(6) no
C111 Fe1 C4 C3 80.3(5) no
C112 Fe1 C4 C3 -59.9(11) no
C2 Fe1 C3 C4 119.9(7) no
C5 Fe1 C3 C4 38.4(4) no
C111 Fe1 C3 C4 -105.9(5) no
C3 Fe1 C4 C5 116.3(6) no
C112 Fe1 P1 P2 125.1(6) no
C112 Fe1 P1 P2B 118.9(5) no
P1 Fe1 C5 C46 -4.6(6) no
C1 Fe1 C5 C46 122.9(8) no
C4 Fe1 C3 C26 114.6(9) no
C5 Fe1 C3 C26 153.0(8) no
C1 Fe1 C4 C3 -80.6(5) no
C112 Fe1 C1 C5 150.4(4) no
P1 Fe1 C1 C6 -65.6(6) no
C2 Fe1 C1 C6 116.8(8) no
C3 Fe1 C1 C6 155.5(7) no
P1 Fe1 C4 C5 -71.6(4) no
C1 Fe1 C4 C5 35.7(4) no
C2 Fe1 C4 C5 79.7(4) no
C112 Fe1 C1 C6 26.9(7) no
C111 Fe1 C4 C5 -163.4(4) no
C112 Fe1 C4 C5 56.4(11) no
P1 Fe1 C4 C36 53.9(7) no
C1 Fe1 C4 C36 161.2(8) no
C4 Fe1 C1 C5 -36.7(4) no
P1 Fe1 C4 C3 172.2(4) no
C111 Fe1 C1 C5 -98.3(10) no
C1 Fe1 C3 C26 -165.1(8) no
P1 Fe1 C5 C4 112.1(4) no
C1 Fe1 C5 C4 -120.4(6) no
C1 Fe1 C3 C2 -39.5(4) no
C4 Fe1 C1 C6 -160.2(7) no
C5 Fe1 C1 C6 -123.5(8) no
C111 Fe1 C1 C6 138.2(10) no
C1 Fe1 C2 C3 115.9(6) no
C111 Fe1 C3 C2 134.2(5) no
C4 Fe1 C2 C3 37.3(5) no
C2 Fe1 C5 C4 -82.6(5) no
C3 Fe1 C5 C4 -39.4(4) no
C2 Fe1 C4 C36 -154.8(8) no
C3 Fe1 C4 C36 -118.2(9) no
C2 Fe1 C3 C26 -125.5(9) no
P1 Fe1 C3 C26 102.1(7) no
C4 Fe1 C3 C2 -119.9(7) no
C5 Fe1 C2 C3 80.1(5) no
C111 Fe1 C2 C3 -55.3(6) no
C112 Fe1 C3 C4 157.8(6) no
C5 Fe1 C3 C2 -81.5(5) no
P1 Fe1 C2 C3 111.3(5) no
C4 Fe1 C5 C1 120.4(6) no
C112 Fe1 C2 C3 -150.6(5) no
C3 Fe1 C5 C1 81.1(4) no
C112 Fe1 C5 C4 -158.6(4) no
P1 Fe1 C5 C1 -127.5(4) no
C111 Fe1 C5 C4 25.6(6) no
C112 Fe1 C5 C1 -38.2(5) no
C111 Fe1 C5 C1 146.0(5) no
C2 Fe1 C5 C1 37.8(4) no
C113 Fe2 C57 C58 -122.2(4) no
C59 Fe2 P3 Se3 -55.2(2) no
C58 Fe2 P3 Se3 -81.3(5) no
C59 Fe2 P3 P2 -168.9(5) no
C58 Fe2 C57 C71 122.1(8) no
C58 Fe2 P3 P2B 172.6(5) no
C114 Fe2 C57 C58 -27.7(6) no
C60 Fe2 C58 C59 37.0(4) no
C59 Fe2 P3 P2B -161.4(4) no
C60 Fe2 P3 P2B 171.9(4) no
C56 Fe2 C57 C71 -118.6(7) no
C57 Fe2 C60 C101 158.3(7) no
C59 Fe2 C57 C71 160.7(7) no
C58 Fe2 P3 P2 165.0(6) no
C57 Fe2 C58 C59 117.2(5) no
C113 Fe2 C58 C59 -179.2(4) no
P3 Fe2 C57 C71 -89.1(6) no
C114 Fe2 C58 C59 -82.0(4) no
P3 Fe2 C58 C81 155.4(4) no
C56 Fe2 C58 C81 -161.2(6) no
C57 Fe2 C58 C81 -123.7(7) no
C60 Fe2 P3 Se3 -81.95(18) no
C57 Fe2 P3 Se3 -139.1(2) no
C57 Fe2 P3 P2 107.2(5) no
C114 Fe2 C59 C91 -17.0(7) no
C60 Fe2 C59 C91 122.3(8) no
C113 Fe2 C57 C71 -0.1(7) no
C113 Fe2 P3 Se3 132.0(3) no
C56 Fe2 C58 C59 79.7(4) no
C56 Fe2 P3 P2B 133.2(3) no
C113 Fe2 P3 P2 18.2(5) no
C113 Fe2 P3 P2B 25.8(4) no
C57 Fe2 P3 P2B 114.8(4) no
C60 Fe2 C57 C58 81.1(4) no
C56 Fe2 C59 C60 36.4(4) no
C57 Fe2 C59 C60 80.3(4) no
C59 Fe2 C58 C81 119.2(7) no
C60 Fe2 P3 P2 164.3(4) no
C113 Fe2 C59 C91 -117.9(8) no
C114 Fe2 C58 C81 37.2(6) no
C56 Fe2 C60 C101 119.2(8) no
P3 Fe2 C58 C57 -80.9(5) no
C114 Fe2 C57 C71 94.4(7) no
C58 Fe2 C59 C91 -119.4(8) no
C58 Fe2 C60 C101 -158.5(7) no
C113 Fe2 C58 C57 63.6(5) no
C114 Fe2 C58 C57 160.8(4) no
P3 Fe2 C58 C59 36.3(7) no
C113 Fe2 C60 C56 -6.0(7) no
C114 Fe2 C60 C56 169.4(4) no
P3 Fe2 C60 C59 141.6(4) no
C58 Fe2 C59 C60 118.3(6) no
C60 Fe2 C58 C81 156.2(6) no
C113 Fe2 C58 C81 -60.0(6) no
P3 Fe2 C59 C91 76.1(6) no
C60 Fe2 C57 C71 -156.8(7) no
C114 Fe2 C60 C59 49.0(5) no
P3 Fe2 C60 C101 21.2(6) no
C57 Fe2 C59 C91 -157.4(7) no
C59 Fe2 C58 C57 -117.2(5) no
C60 Fe2 C58 C57 -80.2(4) no
C59 Fe2 C60 C101 -120.4(8) no
C113 Fe2 C60 C101 113.3(8) no
C114 Fe2 P3 Se3 38.5(3) no
C114 Fe2 P3 P2 -75.3(5) no
C114 Fe2 P3 P2B -67.7(4) no
C114 Fe2 C56 C61 -146.7(8) no
C113 Fe2 C59 C60 119.8(7) no
C114 Fe2 C59 C60 -139.3(4) no
C58 Fe2 C60 C59 -38.1(4) no
C113 Fe2 C60 C59 -126.4(6) no
P3 Fe2 C56 C60 84.8(3) no
C57 Fe2 C56 C60 -116.6(4) no
C56 Fe2 C58 C57 -37.5(3) no
C58 Fe2 C56 C60 -79.7(4) no
C59 Fe2 C56 C60 -36.1(4) no
C56 Fe2 P3 Se3 -120.62(16) no
C56 Fe2 P3 P2 125.6(4) no
P3 Fe2 C57 C58 148.8(3) no
C56 Fe2 C57 C58 119.3(4) no
C59 Fe2 C57 C58 38.6(4) no
P3 Fe2 C59 C60 -46.3(4) no
C56 Fe2 C60 C59 -120.4(5) no
C57 Fe2 C60 C59 -81.3(4) no
C60 Fe2 C56 C57 116.6(4) no
C113 Fe2 C56 C57 -66.9(4) no
C114 Fe2 C56 C57 91.8(9) no
C58 Fe2 C60 C56 82.3(4) no
C56 Fe2 C59 C91 158.7(7) no
P3 Fe2 C56 C57 -158.6(2) no
C114 Fe2 C59 C58 102.4(5) no
C113 Fe2 C56 C60 176.5(4) no
P3 Fe2 C60 C56 -98.0(3) no
C57 Fe2 C60 C56 39.1(4) no
C59 Fe2 C57 C56 -80.7(3) no
C114 Fe2 C60 C101 -71.4(7) no
C59 Fe2 C60 C56 120.4(5) no
C58 Fe2 C56 C61 158.3(7) no
C113 Fe2 C56 C61 54.6(7) no
C59 Fe2 C56 C57 80.5(3) no
C58 Fe2 C57 C56 -119.3(4) no
C56 Fe2 C59 C58 -81.9(4) no
C60 Fe2 C57 C56 -38.2(3) no
P3 Fe2 C59 C58 -164.6(3) no
C113 Fe2 C57 C56 118.6(4) no
C59 Fe2 C56 C61 -158.1(7) no
P3 Fe2 C57 C56 29.5(3) no
C113 Fe2 C59 C58 1.5(8) no
C60 Fe2 C59 C58 -118.3(6) no
C57 Fe2 C56 C61 121.5(7) no
C60 Fe2 C56 C61 -122.0(8) no
C58 Fe2 C56 C57 36.9(3) no
C114 Fe2 C57 C56 -147.0(4) no
C57 Fe2 C59 C58 -38.0(4) no
P3 Fe2 C56 C61 -37.2(6) no
C114 Fe2 C56 C60 -24.7(10) no
P2 P1 P2B Se2B -160(4) no
Fe1 P1 P2 Se2A -101.9(4) no
Fe1 P1 P2B P2 59(4) no
Fe1 P1 P2B Se2B -101.3(4) no
P2 P1 P2B P3 89(4) no
Se1 P1 P2B P2 174(4) no
Se1 P1 P2B Se2B 13.1(4) no
Fe1 P1 P2 Se2B -105.8(4) no
P2 P1 P2B Se2A -156(4) no
Se1 P1 P2 P3 -89.3(5) no
Se1 P1 P2B P3 -97.1(3) no
Fe1 P1 P2 P3 154.7(4) no
Se1 P1 P2B Se2A 17.9(5) no
P2B P1 P2 Se2B 17(3) no
P2B P1 P2 P3 -83(3) no
P2B P1 P2 Se2A 21(3) no
Fe1 P1 P2 P2B -123(4) no
Se1 P1 P2 Se2A 14.1(5) no
Fe1 P1 P2B Se2A -96.5(4) no
Se1 P1 P2 Se2B 10.2(5) no
Fe1 P1 P2B P3 148.5(3) no
Se1 P1 P2 P2B -7(4) no
Se2B P2 P2B Se2A 11(2) no
P1 P2 P3 P2B 111(3) no
P3 P2 P2B Se2A 170(7) no
P3 P2 P2B Se2B 159(8) no
P3 P2 P2B P1 95.3(16) no
Se2A P2 P2B P3 -170(7) no
Se2B P2 P3 P2B 6(2) no
P2B P2 P3 Se3 -50(3) no
P1 P2 P2B P3 -95.3(16) no
Se2A P2 P2B P1 -75(7) no
Se2B P2 P3 Fe2 75.2(5) no
Se2B P2 P2B P1 -64(9) no
Se2B P2 P3 Se3 -43.3(5) no
Se2A P2 P3 Se3 -46.3(5) no
P2B P2 P3 Fe2 69(3) no
Se2A P2 P3 P2B 3(2) no
P1 P2 P3 Fe2 179.5(3) no
P1 P2 P2B Se2A 75(7) no
Se2B P2 P2B P3 -159(8) no
P1 P2 P2B Se2B 64(9) no
P1 P2 P3 Se3 61.0(5) no
Se2A P2 P2B Se2B -11(2) no
Se2A P2 P3 Fe2 72.2(5) no
Se2B P2B P3 Se3 -41.1(3) no
P2 P2B P3 Se3 131(3) no
Se2B P2B P3 Fe2 73.7(3) no
Se2A P2B P3 P2 -176(3) no
P2 P2B P3 Fe2 -114(3) no
P1 P2B P3 P2 -61(3) no
P1 P2B P3 Fe2 -175.2(2) no
Se2B P2B P3 P2 -173(3) no
Se2A P2B P3 Fe2 70.3(3) no
P1 P2B P3 Se3 70.0(3) no
Se2A P2B P3 Se3 -44.5(3) no
Se3 P4A P4B Se2B -125(14) no
Se1 P4A P4B Se3 -102.9(6) no
Se3 P4A P4B Se2A -132(17) no
Se3 P4A P4B Se1 102.9(6) no
Se1 P4A P4B Se2A 126(18) no
Se1 P4A P4B Se2B 132(14) no
Fe1 C1 C6 C8 -144.0(6) no
C2 C1 C6 C8 -54.9(11) no
C5 C1 C6 C8 118.9(8) no
C5 C1 C6 C7 -60.7(11) no
Fe1 C1 C6 C7 36.4(10) no
Fe1 C1 C5 C4 56.3(5) no
C2 C1 C5 C4 -4.7(8) no
C2 C1 C6 C7 125.5(8) no
C6 C1 C5 C46 -4.8(12) no
Fe1 C1 C2 C16 126.7(8) no
C5 C1 C2 C3 2.9(8) no
Fe1 C1 C5 C46 -129.5(7) no
C6 C1 C2 C16 4.6(12) no
Fe1 C1 C2 C3 -60.4(5) no
C5 C1 C2 Fe1 63.3(5) no
C5 C1 C2 C16 -170.0(7) no
C2 C1 C5 C46 169.6(7) no
C6 C1 C5 Fe1 124.7(7) no
C2 C1 C5 Fe1 -61.0(5) no
C6 C1 C2 C3 177.5(7) no
C6 C1 C2 Fe1 -122.1(7) no
C6 C1 C5 C4 -179.1(7) no
C3 C2 C16 C18 -39.6(12) no
Fe1 C2 C16 C17 51.7(12) no
Fe1 C2 C16 C18 -133.8(7) no
C1 C2 C16 C18 131.7(8) no
C16 C2 C3 C26 -1.1(14) no
Fe1 C2 C3 C26 125.3(9) no
C3 C2 C16 C17 145.9(9) no
C1 C2 C16 C17 -42.9(13) no
C1 C2 C3 Fe1 60.8(5) no
Fe1 C2 C3 C4 -60.7(5) no
C16 C2 C3 C4 172.9(7) no
C16 C2 C3 Fe1 -126.4(8) no
C1 C2 C3 C4 0.1(8) no
C1 C2 C3 C26 -173.9(8) no
C4 C3 C26 C27 -48.3(11) no
C26 C3 C4 C5 171.6(7) no
C4 C3 C26 C28 129.6(8) no
C2 C3 C26 C28 -57.0(12) no
Fe1 C3 C26 C28 40.3(11) no
C2 C3 C26 C27 125.1(9) no
C26 C3 C4 Fe1 -124.3(7) no
Fe1 C3 C4 C36 129.6(7) no
Fe1 C3 C4 C5 -64.2(5) no
C26 C3 C4 C36 5.3(12) no
Fe1 C3 C26 C27 -137.6(7) no
C2 C3 C4 C36 -169.3(7) no
C2 C3 C4 Fe1 61.2(6) no
C2 C3 C4 C5 -3.0(8) no
C3 C4 C5 C1 4.6(8) no
C3 C4 C36 C38 -68.0(10) no
Fe1 C4 C5 C1 -56.6(5) no
C3 C4 C5 C46 -169.9(7) no
C3 C4 C5 Fe1 61.3(5) no
C3 C4 C36 C37 104.8(9) no
Fe1 C4 C36 C38 25.4(11) no
C36 C4 C5 Fe1 -132.9(8) no
C5 C4 C36 C37 -58.8(10) no
C5 C4 C36 C38 128.4(8) no
Fe1 C4 C36 C37 -161.9(6) no
C36 C4 C5 C46 -4.1(11) no
Fe1 C4 C5 C46 128.8(7) no
C36 C4 C5 C1 170.5(7) no
Fe1 C5 C46 C47 53.3(10) no
Fe1 C5 C46 C48 -132.5(7) no
C1 C5 C46 C48 -36.6(11) no
C1 C5 C46 C47 149.1(8) no
C4 C5 C46 C47 -37.5(11) no
C4 C5 C46 C48 136.7(7) no
C8 C6 C7 C9 1.9(12) no
C1 C6 C8 C10 178.8(7) no
C1 C6 C7 C9 -178.5(7) no
C7 C6 C8 C10 -1.6(12) no
C6 C7 C9 C11 -1.4(12) no
C6 C8 C10 C11 0.6(13) no
C7 C9 C11 C10 0.4(12) no
C7 C9 C11 C12 175.5(8) no
C8 C10 C11 C12 -175.0(8) no
C8 C10 C11 C9 -0.1(13) no
C10 C11 C12 C13 85.2(11) no
C9 C11 C12 C13 -89.6(11) no
C11 C12 C13 C14 -178.4(9) no
C12 C13 C14 C15 173.7(11) no
C18 C16 C17 C19 -0.9(14) no
C2 C16 C17 C19 173.7(9) no
C17 C16 C18 C20 0.1(12) no
C2 C16 C18 C20 -174.8(8) no
C16 C17 C19 C21 1.4(16) no
C16 C18 C20 C21 0.3(14) no
C17 C19 C21 C22 -177.6(9) no
C17 C19 C21 C20 -1.0(15) no
C18 C20 C21 C22 177.0(8) no
C18 C20 C21 C19 0.2(14) no
C20 C21 C22 C23 -66.6(11) no
C19 C21 C22 C23 109.9(11) no
C21 C22 C23 C24 -175.4(7) no
C22 C23 C24 C25 -177.4(8) no
C28 C26 C27 C29 -1.0(12) no
C3 C26 C28 C30 -178.2(7) no
C27 C26 C28 C30 -0.3(11) no
C3 C26 C27 C29 177.0(8) no
C26 C27 C29 C31 0.2(13) no
C26 C28 C30 C31 2.6(12) no
C27 C29 C31 C30 2.0(14) no
C27 C29 C31 C32 -178.2(9) no
C28 C30 C31 C32 176.8(8) no
C28 C30 C31 C29 -3.4(13) no
C30 C31 C32 C33 -113.1(16) no
C29 C31 C32 C33 67.1(17) no
C31 C32 C33 C34 -171.3(17) no
C32 C33 C34 C35 -161.5(19) no
C38 C36 C37 C39 2.0(11) no
C4 C36 C38 C40 172.8(7) no
C4 C36 C37 C39 -170.8(7) no
C37 C36 C38 C40 0.2(11) no
C36 C37 C39 C41 -1.7(11) no
C36 C38 C40 C41 -2.8(13) no
C37 C39 C41 C42 -178.7(8) no
C37 C39 C41 C40 -0.8(12) no
C38 C40 C41 C42 -179.2(9) no
C38 C40 C41 C39 3.1(14) no
C39 C41 C42 C43 -82.4(12) no
C40 C41 C42 C43 99.9(12) no
C41 C42 C43 C44 -36.4(15) no
C42 C43 C44 C45 178.0(10) no
C5 C46 C48 C50 -175.0(7) no
C48 C46 C47 C49 1.3(11) no
C47 C46 C48 C50 -0.4(11) no
C5 C46 C47 C49 175.7(7) no
C46 C47 C49 C51 -2.1(12) no
C46 C48 C50 C51 0.4(12) no
C47 C49 C51 C52 -175.7(8) no
C47 C49 C51 C50 2.0(12) no
C48 C50 C51 C49 -1.2(12) no
C48 C50 C51 C52 176.6(8) no
C49 C51 C52 C53 -118.8(9) no
C50 C51 C52 C53 63.6(11) no
C51 C52 C53 C54 177.1(7) no
C52 C53 C54 C55 177.5(7) no
C61 C56 C60 C101 -3.0(10) no
Fe2 C56 C61 C63 148.9(5) no
C57 C56 C60 C101 165.3(6) no
Fe2 C56 C61 C62 -30.7(10) no
C61 C56 C60 C59 -172.5(6) no
C57 C56 C60 C59 -4.3(7) no
Fe2 C56 C57 C58 -59.2(4) no
Fe2 C56 C57 C71 125.4(6) no
C60 C56 C57 Fe2 63.4(4) no
C57 C56 C61 C62 65.1(9) no
C57 C56 C61 C63 -115.3(7) no
C60 C56 C61 C62 -128.9(7) no
C60 C56 C61 C63 50.8(9) no
C57 C56 C60 Fe2 -62.0(4) no
Fe2 C56 C60 C101 -132.7(6) no
C61 C56 C57 C71 -3.1(9) no
C61 C56 C57 Fe2 -128.5(6) no
C60 C56 C57 C58 4.2(7) no
C60 C56 C57 C71 -171.2(6) no
C61 C56 C57 C58 172.2(6) no
C61 C56 C60 Fe2 129.7(6) no
Fe2 C56 C60 C59 57.8(4) no
C71 C57 C58 C59 172.7(6) no
C58 C57 C71 C73 41.4(9) no
C71 C57 C58 C81 2.2(10) no
C71 C57 C58 Fe2 -125.4(6) no
Fe2 C57 C71 C73 -52.4(8) no
C56 C57 C71 C72 41.2(8) no
Fe2 C57 C71 C72 132.9(5) no
C58 C57 C71 C72 -133.3(7) no
C56 C57 C58 C81 -173.0(6) no
C56 C57 C58 Fe2 59.4(4) no
Fe2 C57 C58 C81 127.6(6) no
C56 C57 C58 C59 -2.4(7) no
Fe2 C57 C58 C59 -61.8(4) no
C56 C57 C71 C73 -144.2(6) no
C81 C58 C59 Fe2 -126.9(6) no
C81 C58 C59 C60 170.7(6) no
C57 C58 C59 C60 -0.3(7) no
C57 C58 C59 C91 -172.2(6) no
C59 C58 C81 C82 -122.6(7) no
C59 C58 C81 C83 50.7(9) no
C81 C58 C59 C91 -1.3(10) no
Fe2 C58 C81 C82 143.8(5) no
Fe2 C58 C81 C83 -42.8(8) no
C57 C58 C81 C82 46.5(8) no
C57 C58 C81 C83 -140.1(7) no
C57 C58 C59 Fe2 62.2(4) no
Fe2 C58 C59 C60 -62.5(4) no
Fe2 C58 C59 C91 125.6(6) no
C58 C59 C60 C56 2.8(7) no
C58 C59 C60 Fe2 60.5(4) no
C91 C59 C60 C56 174.8(6) no
C58 C59 C60 C101 -166.6(6) no
C91 C59 C60 Fe2 -127.6(6) no
Fe2 C59 C91 C93 -46.0(9) no
C58 C59 C91 C92 48.7(9) no
C58 C59 C91 C93 -138.1(7) no
C60 C59 C91 C92 -121.9(7) no
C60 C59 C91 C93 51.3(10) no
C91 C59 C60 C101 5.3(10) no
Fe2 C59 C91 C92 140.9(6) no
Fe2 C59 C60 C56 -57.7(4) no
Fe2 C59 C60 C101 132.9(7) no
C59 C60 C101 C103 40.1(10) no
C56 C60 C101 C102 44.5(10) no
C59 C60 C101 C102 -147.8(7) no
Fe2 C60 C101 C102 -51.1(10) no
C56 C60 C101 C103 -127.6(7) no
Fe2 C60 C101 C103 136.8(6) no
C56 C61 C63 C65 179.8(7) no
C63 C61 C62 C64 0.2(10) no
C56 C61 C62 C64 179.8(7) no
C62 C61 C63 C65 -0.5(10) no
C61 C62 C64 C66 -0.6(12) no
C61 C63 C65 C66 1.2(12) no
C62 C64 C66 C65 1.2(14) no
C62 C64 C66 C67 -173.1(9) no
C63 C65 C66 C67 173.1(8) no
C63 C65 C66 C64 -1.5(13) no
C65 C66 C67 C68 137.1(10) no
C64 C66 C67 C68 -48.5(14) no
C66 C67 C68 C69 -70.4(13) no
C67 C68 C69 C70 -174.6(14) no
C57 C71 C73 C75 -175.7(6) no
C72 C71 C73 C75 -0.8(9) no
C57 C71 C72 C74 174.4(5) no
C73 C71 C72 C74 -0.5(8) no
C71 C72 C74 C76 2.6(9) no
C71 C73 C75 C76 0.2(11) no
C72 C74 C76 C75 -3.2(10) no
C72 C74 C76 C77 177.9(6) no
C73 C75 C76 C77 -179.3(6) no
C73 C75 C76 C74 1.8(10) no
C74 C76 C77 C78 -81.4(8) no
C75 C76 C77 C78 99.7(8) no
C76 C77 C78 C79 -173.4(6) no
C77 C78 C79 C80 179.7(7) no
C82 C81 C83 C85 0.2(10) no
C58 C81 C83 C85 -173.2(6) no
C58 C81 C82 C84 172.5(6) no
C83 C81 C82 C84 -1.2(9) no
C81 C82 C84 C86 1.4(11) no
C81 C83 C85 C86 0.8(11) no
C82 C84 C86 C85 -0.4(11) no
C82 C84 C86 C87 176.6(7) no
C83 C85 C86 C84 -0.7(11) no
C83 C85 C86 C87 -177.7(7) no
C85 C86 C87 C88 100.8(9) no
C84 C86 C87 C88 -76.0(10) no
C86 C87 C88 C89 -170.9(10) no
C87 C88 C89 C90 177.4(10) no
C59 C91 C92 C94 173.9(7) no
C93 C91 C92 C94 0.5(11) no
C92 C91 C93 C95 -0.1(11) no
C59 C91 C93 C95 -173.3(7) no
C91 C92 C94 C96 -1.0(12) no
C91 C93 C95 C96 0.2(12) no
C92 C94 C96 C95 1.0(13) no
C92 C94 C96 C97 176.8(8) no
C93 C95 C96 C97 -176.3(8) no
C93 C95 C96 C94 -0.6(13) no
C94 C96 C97 C98 -82.2(12) no
C95 C96 C97 C98 93.5(12) no
C96 C97 C98 C99 -167.3(12) no
C97 C98 C99 C100 85.7(17) no
C60 C101 C102 C104 -170.0(7) no
C103 C101 C102 C104 2.3(10) no
C60 C101 C103 C105 170.3(6) no
C102 C101 C103 C105 -2.4(10) no
C101 C102 C104 C106 -1.1(11) no
C101 C103 C105 C106 1.3(11) no
C102 C104 C106 C105 -0.1(11) no
C102 C104 C106 C107 177.7(7) no
C103 C105 C106 C104 0.0(11) no
C103 C105 C106 C107 -177.8(7) no
C104 C106 C107 C108 -161.9(7) no
C105 C106 C107 C108 15.8(11) no
C106 C107 C108 C109 179.6(7) no
C107 C108 C109 C110 177.0(7) no
